data_7247365
loop_
_publ_author_name
'Li, Ying-Yu'
'Jin, Guan-Yu'
'Wang, Zhi-Qiang'
'Hu, Cong'
'Wang, Xue-Dong'
'Liu, Jian-Ming'
'Liu, Min'
'Han, Hong-Liang'
'Li, Zhong-Feng'
'Jin, Qiong-Hua'

_publ_section_title
;
 Facile fabrication and characterization of rare earth complexes based on
 Keggin-type polyoxometalate with highly efficient activity for
 photocatalytic degradation of MO
;
_journal_issue 41
_journal_name_full CrystEngComm
_journal_page_first 5851
_journal_page_last 5860
_journal_paper_doi 10.1039/D3CE00746D
_journal_volume 25
_journal_year 2023
_chemical_formula_sum 'C32 H77 Ho N O59 P7 W12'
_chemical_formula_weight 4007.87
_space_group_IT_number 14
_space_group_name_Hall '-P 2ybc'
_space_group_name_H-M_alt 'P 1 21/c 1'
_symmetry_cell_setting monoclinic
_symmetry_space_group_name_H-M 'P 1 21/c 1'
_atom_sites_solution_hydrogens geom
_atom_sites_solution_primary direct
_atom_sites_solution_secondary difmap
_audit_creation_method SHELXL-97
_audit_update_record
;
2023-05-15 deposited with the CCDC.	2023-09-12 downloaded from the CCDC.
;
_cell_angle_alpha 90.00
_cell_angle_beta 113.558(5)
_cell_angle_gamma 90.00
_cell_formula_units_Z 4
_cell_length_a 25.749(2)
_cell_length_b 14.6690(13)
_cell_length_c 24.645(3)
_cell_measurement_reflns_used 5396
_cell_measurement_temperature 298(2)
_cell_measurement_theta_max 26.586
_cell_measurement_theta_min 2.381
_cell_volume 8532.9(15)
_computing_cell_refinement 'Bruker SMART'
_computing_data_collection 'Bruker SMART'
_computing_data_reduction 'Bruker SHELXTL'
_computing_molecular_graphics 'Bruker SHELXTL'
_computing_publication_material 'Bruker SHELXTL'
_computing_structure_refinement 'SHELXL-97 (Sheldrick, 1997)'
_computing_structure_solution 'SHELXS-97 (Sheldrick, 1990)'
_diffrn_ambient_temperature 298(2)
_diffrn_measured_fraction_theta_full 0.997
_diffrn_measured_fraction_theta_max 0.997
_diffrn_measurement_device_type 'CCD area detector'
_diffrn_measurement_method 'phi and omega scans'
_diffrn_radiation_monochromator graphite
_diffrn_radiation_source 'fine-focus sealed tube'
_diffrn_radiation_type MoK\a
_diffrn_radiation_wavelength 0.71073
_diffrn_reflns_av_R_equivalents 0.1271
_diffrn_reflns_av_sigmaI/netI 0.1535
_diffrn_reflns_limit_h_max 25
_diffrn_reflns_limit_h_min -30
_diffrn_reflns_limit_k_max 17
_diffrn_reflns_limit_k_min -12
_diffrn_reflns_limit_l_max 29
_diffrn_reflns_limit_l_min -23
_diffrn_reflns_number 41121
_diffrn_reflns_theta_full 25.02
_diffrn_reflns_theta_max 25.02
_diffrn_reflns_theta_min 1.80
_exptl_absorpt_coefficient_mu 17.247
_exptl_absorpt_correction_T_max 0.2127
_exptl_absorpt_correction_T_min 0.1224
_exptl_absorpt_correction_type multi-scan
_exptl_absorpt_process_details sadabs
_exptl_crystal_density_diffrn 3.120
_exptl_crystal_density_method 'not measured'
_exptl_crystal_F_000 7232
_exptl_crystal_size_max 0.21
_exptl_crystal_size_mid 0.16
_exptl_crystal_size_min 0.13
_refine_diff_density_max 3.043
_refine_diff_density_min -3.866
_refine_diff_density_rms 0.383
_refine_ls_extinction_method none
_refine_ls_goodness_of_fit_ref 1.070
_refine_ls_hydrogen_treatment mixed
_refine_ls_matrix_type full
_refine_ls_number_parameters 1061
_refine_ls_number_reflns 15027
_refine_ls_number_restraints 2424
_refine_ls_restrained_S_all 1.022
_refine_ls_R_factor_all 0.1550
_refine_ls_R_factor_gt 0.0698
_refine_ls_shift/su_max 0.003
_refine_ls_shift/su_mean 0.000
_refine_ls_structure_factor_coef Fsqd
_refine_ls_weighting_details 'calc w=1/[\s^2^(Fo^2^)+(0.0389P)^2^+0.0000P] where P=(Fo^2^+2Fc^2^)/3'
_refine_ls_weighting_scheme calc
_refine_ls_wR_factor_gt 0.1308
_refine_ls_wR_factor_ref 0.1517
_reflns_number_gt 7377
_reflns_number_total 15027
_reflns_threshold_expression >2sigma(I)
_cod_data_source_file d3ce00746d25.cif
_cod_data_source_block 201209f
_cod_depositor_comments
;
The following automatic conversions were performed:

data item '_symmetry_cell_setting' value 'Monoclinic' was changed to
'monoclinic' in accordance with the
/home/data/users/saulius/crontab/automatic-downloads/rss-feeds/RSC/lib/dictionaries/cif_core.dic
dictionary named 'cif_core.dic' version 2.4.2 last updated on
2011-04-26.

Automatic conversion script
Id: cif_fix_values 8170 2020-07-09 18:12:32Z antanas 

 Adding full bibliography for 7247364--7247369.cif.
;
_cod_original_cell_volume 8533.0(14)
_cod_original_sg_symbol_H-M P2(1)/c
_cod_database_code 7247365

loop_
_symmetry_equiv_pos_as_xyz
'x, y, z'
'-x, y+1/2, -z+1/2'
'-x, -y, -z'
'x, -y-1/2, z-1/2'

loop_
_atom_site_label
_atom_site_type_symbol
_atom_site_fract_x
_atom_site_fract_y
_atom_site_fract_z
_atom_site_U_iso_or_equiv
_atom_site_adp_type
_atom_site_occupancy
_atom_site_symmetry_multiplicity
_atom_site_calc_flag
_atom_site_refinement_flags
_atom_site_disorder_assembly
_atom_site_disorder_group
Ho1 Ho 0.75733(4) 0.53533(7) 0.75821(5) 0.0413(3) Uani 1 1 d . . .
W1 W 0.56532(4) 0.81369(7) 0.59732(5) 0.0454(3) Uani 1 1 d . . .
W2 W 0.49864(4) 0.77646(6) 0.44095(5) 0.0478(3) Uani 1 1 d . . .
W3 W 0.41420(4) 0.82504(7) 0.52322(5) 0.0496(3) Uani 1 1 d . . .
W4 W 0.41474(4) 1.04860(7) 0.58101(5) 0.0488(3) Uani 1 1 d . . .
W5 W 0.56551(4) 1.03643(7) 0.65633(4) 0.0453(3) Uani 1 1 d . . .
W6 W 0.65079(4) 0.99011(7) 0.57502(5) 0.0469(3) Uani 1 1 d . . .
W7 W 0.96403(4) 0.79612(6) 0.05652(5) 0.0446(3) Uani 1 1 d . . .
W8 W 1.02851(5) 0.98288(7) 0.15399(5) 0.0492(3) Uani 1 1 d . . .
W9 W 1.10995(5) 0.85123(7) 0.09356(5) 0.0547(3) Uani 1 1 d . . .
W10 W 1.07954(5) 0.86528(7) -0.06111(5) 0.0552(3) Uani 1 1 d . . .
W11 W 0.93324(4) 0.81514(6) -0.09810(5) 0.0442(3) Uani 1 1 d . . .
W12 W 0.85456(4) 0.94702(7) -0.03403(5) 0.0488(3) Uani 1 1 d . . .
N1 N 0.5988(12) 0.4873(19) 0.5652(12) 0.099(9) Uani 1 1 d . . .
O1 O 0.7972(7) 0.5368(11) 0.8599(7) 0.066(3) Uani 1 1 d U . .
O2 O 0.8683(7) 0.5444(11) 0.9664(7) 0.071(4) Uani 1 1 d DU . .
O3 O 0.7696(7) 0.5221(11) 0.9469(8) 0.071(4) Uani 1 1 d DU . .
O4 O 0.7172(7) 0.6594(11) 0.7828(8) 0.070(3) Uani 1 1 d U . .
O5 O 0.6446(8) 0.7566(12) 0.7922(8) 0.086(4) Uani 1 1 d DU . .
O6 O 0.7432(8) 0.8243(12) 0.8137(8) 0.081(4) Uani 1 1 d DU . .
O7 O 0.7764(7) 0.6389(11) 0.7014(8) 0.066(3) Uani 1 1 d U . .
O8 O 0.7593(7) 0.6541(12) 0.5905(8) 0.081(4) Uani 1 1 d DU . .
O9 O 0.8181(7) 0.7710(12) 0.6709(8) 0.079(4) Uani 1 1 d DU . .
O10 O 0.8517(7) 0.5101(10) 0.7804(7) 0.062(3) Uani 1 1 d U . .
O11 O 0.9224(7) 0.4325(11) 0.7460(7) 0.065(3) Uani 1 1 d DU . .
O12 O 0.9526(7) 0.5340(11) 0.8360(8) 0.072(4) Uani 1 1 d DU . .
O13 O 0.7499(7) 0.4298(11) 0.6869(7) 0.071(3) Uani 1 1 d U . .
O14 O 0.7183(7) 0.3431(12) 0.5892(8) 0.080(4) Uani 1 1 d DU . .
O15 O 0.7871(8) 0.2764(12) 0.6857(8) 0.086(4) Uani 1 1 d DU . .
O16 O 0.7121(8) 0.4225(12) 0.7820(8) 0.080(3) Uani 1 1 d U . .
O17 O 0.6847(9) 0.2894(13) 0.8326(9) 0.105(4) Uani 1 1 d DU . .
O18 O 0.6095(9) 0.3677(14) 0.7376(9) 0.104(4) Uani 1 1 d DU . .
O19 O 0.6655(7) 0.5608(11) 0.6841(7) 0.071(4) Uani 1 1 d U . .
H19E H 0.6502 0.5300 0.6516 0.085 Uiso 1 1 d R . .
H19F H 0.6493 0.6134 0.6785 0.085 Uiso 1 1 d R . .
O20 O 0.4962(12) 0.894(2) 0.5115(14) 0.054(4) Uani 0.50 1 d PU . .
O21 O 0.4956(13) 1.051(2) 0.5494(14) 0.062(4) Uani 0.50 1 d PU . .
O22 O 0.5574(12) 1.0209(19) 0.4972(13) 0.047(4) Uani 0.50 1 d PU . .
O23 O 0.4482(13) 1.0265(19) 0.4426(14) 0.053(5) Uani 0.50 1 d PU . .
O24 O 0.5498(7) 0.7580(12) 0.5215(8) 0.077(4) Uani 1 1 d U . .
O25 O 0.4876(7) 0.8008(11) 0.5790(7) 0.065(3) Uani 1 1 d U . .
O26 O 0.5647(7) 0.9064(11) 0.6496(7) 0.065(3) Uani 1 1 d U . .
O27 O 0.6274(7) 0.8735(10) 0.5906(7) 0.062(3) Uani 1 1 d U . .
O28 O 0.5962(7) 0.7269(11) 0.6432(8) 0.077(5) Uani 1 1 d U . .
O29 O 0.4384(7) 0.7678(11) 0.4684(7) 0.069(4) Uani 1 1 d U . .
O30 O 0.5589(7) 0.8327(11) 0.4271(7) 0.069(4) Uani 1 1 d U . .
O31 O 0.4987(7) 0.6730(11) 0.4122(7) 0.070(5) Uani 1 1 d U . .
O32 O 0.4090(7) 0.9160(11) 0.5731(7) 0.070(4) Uani 1 1 d U . .
O33 O 0.3751(7) 0.7449(11) 0.5359(8) 0.068(5) Uani 1 1 d U . .
O34 O 0.4889(6) 1.0309(10) 0.6412(7) 0.059(3) Uani 1 1 d U . .
O35 O 0.3605(7) 1.0566(11) 0.5033(8) 0.084(4) Uani 1 1 d U . .
O36 O 0.3751(7) 1.0713(12) 0.6184(8) 0.074(5) Uani 1 1 d U . .
O37 O 0.6301(6) 1.0372(10) 0.6343(7) 0.061(3) Uani 1 1 d U . .
O38 O 0.5505(7) 1.1579(10) 0.6262(8) 0.069(4) Uani 1 1 d U . .
O39 O 0.5952(8) 1.0569(12) 0.7305(7) 0.083(5) Uani 1 1 d U . .
O40 O 0.6385(7) 1.1108(10) 0.5394(7) 0.066(4) Uani 1 1 d U . .
O41 O 0.7195(6) 0.9833(10) 0.6105(7) 0.057(4) Uani 1 1 d U . .
O42 O 1.0146(12) 0.9353(19) 0.0492(14) 0.048(4) Uani 0.50 1 d PU . .
O43 O 0.9936(12) 0.9479(19) -0.0583(14) 0.051(4) Uani 0.50 1 d PU . .
O44 O 0.9388(12) 1.0390(19) -0.0128(14) 0.052(4) Uani 0.50 1 d PU . .
O45 O 1.0383(11) 1.0755(17) 0.0075(13) 0.037(5) Uani 0.50 1 d PU . .
O46 O 0.9846(7) 0.8792(10) 0.1213(7) 0.064(3) Uani 1 1 d U . .
O47 O 1.0401(7) 0.7819(11) 0.0786(8) 0.073(4) Uani 1 1 d U . .
O48 O 0.9499(7) 0.7606(10) -0.0211(7) 0.062(3) Uani 1 1 d U . .
O49 O 0.8934(6) 0.8566(10) 0.0235(7) 0.062(3) Uani 1 1 d U . .
O50 O 0.9463(7) 0.7015(10) 0.0827(8) 0.072(5) Uani 1 1 d U . .
O51 O 1.0907(7) 0.9195(10) 0.1480(7) 0.066(4) Uani 1 1 d U . .
O52 O 0.9619(7) 1.0546(10) 0.1241(8) 0.066(3) Uani 1 1 d U . .
O53 O 1.0400(7) 0.9711(12) 0.2265(7) 0.077(5) Uani 1 1 d U . .
O54 O 1.1028(7) 0.8134(10) 0.0178(8) 0.069(4) Uani 1 1 d U . .
O55 O 1.1600(7) 0.7838(11) 0.1391(8) 0.082(6) Uani 1 1 d U . .
O56 O 1.0092(7) 0.7982(11) -0.0877(8) 0.070(4) Uani 1 1 d U . .
O57 O 1.1169(6) 0.8024(10) -0.0881(7) 0.055(4) Uani 1 1 d U . .
O58 O 0.8715(7) 0.8742(10) -0.0876(7) 0.062(3) Uani 1 1 d U . .
O59 O 0.9329(7) 0.9087(11) -0.1497(8) 0.067(4) Uani 1 1 d U . .
O60 O 0.9011(7) 0.7294(10) -0.1441(7) 0.067(5) Uani 1 1 d U . .
O61 O 0.8464(7) 1.0473(11) -0.0878(7) 0.073(4) Uani 1 1 d U . .
O62 O 0.8715(7) 1.0337(10) 0.0256(7) 0.069(3) Uani 1 1 d U . .
O63 O 0.7867(6) 0.9239(10) -0.0520(7) 0.060(4) Uani 1 1 d U . .
P1 P 0.8075(3) 0.5668(5) 0.9204(3) 0.0586(18) Uani 1 1 d U . .
P2 P 0.7098(3) 0.7371(5) 0.8175(3) 0.0603(18) Uani 1 1 d U . .
P3 P 0.8013(3) 0.6674(5) 0.6570(4) 0.0665(19) Uani 1 1 d U . .
P4 P 0.9063(3) 0.5179(5) 0.7739(3) 0.0579(18) Uani 1 1 d U . .
P5 P 0.7335(3) 0.3393(5) 0.6569(3) 0.0650(19) Uani 1 1 d U . .
P6 P 0.6731(4) 0.3400(6) 0.7706(4) 0.089(2) Uani 1 1 d U . .
P7 P 0.5000 1.0000 0.5000 0.0355(17) Uani 1 2 d SU . .
P8 P 1.0000 1.0000 0.0000 0.0376(18) Uani 1 2 d SU . .
C1 C 0.7962(10) 0.6859(16) 0.9277(12) 0.067(4) Uani 1 1 d U . .
H1A H 0.8077 0.7001 0.9694 0.081 Uiso 1 1 calc R . .
H1B H 0.8202 0.7207 0.9134 0.081 Uiso 1 1 calc R . .
C2 C 0.7322(11) 0.7171(17) 0.8927(11) 0.069(4) Uani 1 1 d U . .
H2A H 0.7263 0.7725 0.9110 0.083 Uiso 1 1 calc R . .
H2B H 0.7079 0.6706 0.8981 0.083 Uiso 1 1 calc R . .
C3 C 0.9135(9) 0.5307(13) 0.9470(12) 0.069(4) Uani 1 1 d DU . .
H3A H 0.9485 0.5552 0.9762 0.083 Uiso 1 1 calc R . .
H3B H 0.9050 0.5628 0.9100 0.083 Uiso 1 1 calc R . .
C4 C 0.9206(11) 0.4288(13) 0.9382(12) 0.075(7) Uani 1 1 d DU . .
H4A H 0.9199 0.3954 0.9714 0.112 Uiso 1 1 calc R . .
H4B H 0.9562 0.4188 0.9351 0.112 Uiso 1 1 calc R . .
H4C H 0.8903 0.4084 0.9026 0.112 Uiso 1 1 calc R . .
C5 C 0.7537(13) 0.4280(13) 0.9406(11) 0.088(5) Uani 1 1 d DU . .
H5A H 0.7723 0.3968 0.9186 0.105 Uiso 1 1 calc R . .
H5B H 0.7131 0.4230 0.9184 0.105 Uiso 1 1 calc R . .
C6 C 0.7698(14) 0.383(2) 1.0003(12) 0.122(10) Uani 1 1 d DU . .
H6A H 0.8031 0.4114 1.0286 0.183 Uiso 1 1 calc R . .
H6B H 0.7773 0.3193 0.9972 0.183 Uiso 1 1 calc R . .
H6C H 0.7392 0.3890 1.0130 0.183 Uiso 1 1 calc R . .
C7 C 0.6287(12) 0.8435(14) 0.8073(14) 0.100(5) Uani 1 1 d DU . .
H7A H 0.6183 0.8901 0.7768 0.120 Uiso 1 1 calc R . .
H7B H 0.6516 0.8664 0.8465 0.120 Uiso 1 1 calc R . .
C8 C 0.5826(14) 0.775(2) 0.8030(16) 0.152(11) Uani 1 1 d DU . .
H8A H 0.5941 0.7148 0.7968 0.228 Uiso 1 1 calc R . .
H8B H 0.5479 0.7906 0.7704 0.228 Uiso 1 1 calc R . .
H8C H 0.5766 0.7756 0.8390 0.228 Uiso 1 1 calc R . .
C9 C 0.7426(12) 0.8530(17) 0.7579(9) 0.085(5) Uani 1 1 d DU . .
H9A H 0.7040 0.8554 0.7282 0.103 Uiso 1 1 calc R . .
H9B H 0.7641 0.8109 0.7446 0.103 Uiso 1 1 calc R . .
C10 C 0.7694(13) 0.9473(18) 0.7678(14) 0.121(10) Uani 1 1 d DU . .
H10A H 0.7494 0.9869 0.7838 0.182 Uiso 1 1 calc R . .
H10B H 0.7673 0.9714 0.7308 0.182 Uiso 1 1 calc R . .
H10C H 0.8083 0.9431 0.7950 0.182 Uiso 1 1 calc R . .
C11 C 0.8616(10) 0.6008(17) 0.6633(11) 0.066(4) Uani 1 1 d U . .
H11A H 0.8498 0.5378 0.6541 0.079 Uiso 1 1 calc R . .
H11B H 0.8752 0.6219 0.6340 0.079 Uiso 1 1 calc R . .
C12 C 0.9097(11) 0.6045(17) 0.7235(11) 0.069(4) Uani 1 1 d U . .
H12A H 0.9098 0.6639 0.7409 0.083 Uiso 1 1 calc R . .
H12B H 0.9452 0.5981 0.7188 0.083 Uiso 1 1 calc R . .
C13 C 0.7060(9) 0.7017(18) 0.5702(10) 0.082(5) Uani 1 1 d DU . .
H13A H 0.7120 0.7650 0.5825 0.099 Uiso 1 1 calc R . .
H13B H 0.6814 0.6741 0.5868 0.099 Uiso 1 1 calc R . .
C14 C 0.6790(12) 0.695(2) 0.5028(10) 0.106(8) Uani 1 1 d DU . .
H14A H 0.7079 0.7010 0.4876 0.159 Uiso 1 1 calc R . .
H14B H 0.6519 0.7435 0.4872 0.159 Uiso 1 1 calc R . .
H14C H 0.6604 0.6376 0.4912 0.159 Uiso 1 1 calc R . .
C15 C 0.8362(12) 0.8001(17) 0.6258(11) 0.097(5) Uani 1 1 d DU . .
H15A H 0.8051 0.7940 0.5874 0.116 Uiso 1 1 calc R . .
H15B H 0.8669 0.7614 0.6263 0.116 Uiso 1 1 calc R . .
C16 C 0.8558(13) 0.8979(17) 0.6353(15) 0.118(9) Uani 1 1 d DU . .
H16A H 0.8235 0.9376 0.6229 0.177 Uiso 1 1 calc R . .
H16B H 0.8777 0.9107 0.6124 0.177 Uiso 1 1 calc R . .
H16C H 0.8788 0.9078 0.6765 0.177 Uiso 1 1 calc R . .
C17 C 0.9279(11) 0.3451(13) 0.7740(11) 0.077(5) Uani 1 1 d DU . .
H17A H 0.8909 0.3176 0.7637 0.093 Uiso 1 1 calc R . .
H17B H 0.9460 0.3514 0.8167 0.093 Uiso 1 1 calc R . .
C18 C 0.9642(11) 0.2860(18) 0.7517(13) 0.099(9) Uani 1 1 d DU . .
H18A H 0.9508 0.2917 0.7095 0.148 Uiso 1 1 calc R . .
H18B H 0.9617 0.2235 0.7619 0.148 Uiso 1 1 calc R . .
H18C H 1.0029 0.3058 0.7697 0.148 Uiso 1 1 calc R . .
C19 C 1.0103(7) 0.5247(19) 0.8430(12) 0.091(5) Uani 1 1 d DU . .
H19A H 1.0137 0.5436 0.8068 0.109 Uiso 1 1 calc R . .
H19B H 1.0215 0.4612 0.8501 0.109 Uiso 1 1 calc R . .
C20 C 1.0494(11) 0.5823(19) 0.8943(12) 0.107(10) Uani 1 1 d DU . .
H20A H 1.0294 0.6354 0.8983 0.161 Uiso 1 1 calc R . .
H20B H 1.0817 0.6007 0.8868 0.161 Uiso 1 1 calc R . .
H20C H 1.0617 0.5473 0.9301 0.161 Uiso 1 1 calc R . .
C21 C 0.6721(12) 0.2913(18) 0.6592(12) 0.081(4) Uani 1 1 d U . .
H21A H 0.6424 0.3370 0.6473 0.097 Uiso 1 1 calc R . .
H21B H 0.6595 0.2416 0.6310 0.097 Uiso 1 1 calc R . .
C22 C 0.6814(13) 0.2555(19) 0.7208(12) 0.089(4) Uani 1 1 d U . .
H22A H 0.7193 0.2302 0.7390 0.107 Uiso 1 1 calc R . .
H22B H 0.6548 0.2062 0.7163 0.107 Uiso 1 1 calc R . .
C23 C 0.7507(11) 0.3978(19) 0.5657(11) 0.093(5) Uani 1 1 d DU . .
H23A H 0.7876 0.3701 0.5762 0.111 Uiso 1 1 calc R . .
H23B H 0.7564 0.4576 0.5840 0.111 Uiso 1 1 calc R . .
C24 C 0.7231(15) 0.409(3) 0.4992(12) 0.161(12) Uani 1 1 d DU . .
H24A H 0.7159 0.3504 0.4806 0.241 Uiso 1 1 calc R . .
H24B H 0.7479 0.4431 0.4861 0.241 Uiso 1 1 calc R . .
H24C H 0.6880 0.4416 0.4886 0.241 Uiso 1 1 calc R . .
C25 C 0.7838(11) 0.1904(14) 0.6565(11) 0.092(5) Uani 1 1 d DU . .
H25A H 0.7804 0.2009 0.6164 0.111 Uiso 1 1 calc R . .
H25B H 0.7505 0.1574 0.6546 0.111 Uiso 1 1 calc R . .
C26 C 0.8364(11) 0.1340(19) 0.6897(14) 0.115(10) Uani 1 1 d DU . .
H26A H 0.8398 0.1236 0.7294 0.172 Uiso 1 1 calc R . .
H26B H 0.8693 0.1660 0.6906 0.172 Uiso 1 1 calc R . .
H26C H 0.8334 0.0765 0.6700 0.172 Uiso 1 1 calc R . .
C27 C 0.6534(12) 0.2131(17) 0.8405(15) 0.115(6) Uani 1 1 d DU . .
H27A H 0.6224 0.1968 0.8036 0.138 Uiso 1 1 calc R . .
H27B H 0.6383 0.2264 0.8700 0.138 Uiso 1 1 calc R . .
C28 C 0.6978(14) 0.137(2) 0.8617(17) 0.157(11) Uani 1 1 d DU . .
H28A H 0.7139 0.1281 0.8330 0.236 Uiso 1 1 calc R . .
H28B H 0.6802 0.0816 0.8662 0.236 Uiso 1 1 calc R . .
H28C H 0.7272 0.1539 0.8990 0.236 Uiso 1 1 calc R . .
C29 C 0.5824(12) 0.4410(18) 0.7544(14) 0.113(6) Uani 1 1 d DU . .
H29A H 0.6121 0.4829 0.7777 0.135 Uiso 1 1 calc R . .
H29B H 0.5668 0.4155 0.7809 0.135 Uiso 1 1 calc R . .
C30 C 0.5355(14) 0.498(2) 0.7088(16) 0.162(12) Uani 1 1 d DU . .
H30A H 0.5008 0.4646 0.6941 0.243 Uiso 1 1 calc R . .
H30B H 0.5459 0.5133 0.6765 0.243 Uiso 1 1 calc R . .
H30C H 0.5305 0.5536 0.7271 0.243 Uiso 1 1 calc R . .
C31 C 0.5772(15) 0.476(2) 0.5196(14) 0.090(11) Uani 1 1 d . . .
C32 C 0.5466(13) 0.451(2) 0.4559(14) 0.103(11) Uani 1 1 d . . .
H32A H 0.5676 0.4728 0.4339 0.155 Uiso 1 1 calc R . .
H32B H 0.5097 0.4787 0.4406 0.155 Uiso 1 1 calc R . .
H32C H 0.5428 0.3861 0.4522 0.155 Uiso 1 1 calc R . .

loop_
_atom_site_aniso_label
_atom_site_aniso_U_11
_atom_site_aniso_U_22
_atom_site_aniso_U_33
_atom_site_aniso_U_23
_atom_site_aniso_U_13
_atom_site_aniso_U_12
Ho1 0.0398(7) 0.0406(7) 0.0417(7) -0.0070(5) 0.0143(6) -0.0009(5)
W1 0.0455(7) 0.0402(6) 0.0431(7) 0.0080(5) 0.0097(5) 0.0095(5)
W2 0.0479(7) 0.0355(6) 0.0545(7) -0.0104(5) 0.0149(6) 0.0005(5)
W3 0.0516(7) 0.0449(7) 0.0518(7) -0.0010(5) 0.0202(6) -0.0119(5)
W4 0.0521(7) 0.0487(7) 0.0530(7) 0.0012(5) 0.0287(6) 0.0082(5)
W5 0.0449(7) 0.0455(6) 0.0354(6) -0.0021(5) 0.0056(5) 0.0011(5)
W6 0.0315(6) 0.0483(7) 0.0492(7) -0.0020(5) 0.0038(5) 0.0021(5)
W7 0.0514(7) 0.0348(6) 0.0502(7) 0.0045(5) 0.0230(6) -0.0058(5)
W8 0.0577(7) 0.0543(7) 0.0398(6) 0.0018(5) 0.0238(6) -0.0028(6)
W9 0.0596(8) 0.0384(6) 0.0537(7) 0.0037(5) 0.0096(6) 0.0066(6)
W10 0.0677(8) 0.0443(7) 0.0726(8) -0.0182(6) 0.0480(7) -0.0045(6)
W11 0.0424(6) 0.0363(6) 0.0572(7) -0.0167(5) 0.0233(6) -0.0086(5)
W12 0.0457(7) 0.0520(7) 0.0539(7) -0.0145(6) 0.0252(6) -0.0163(5)
N1 0.09(2) 0.12(2) 0.065(19) 0.006(19) 0.005(18) -0.012(18)
O1 0.070(6) 0.067(6) 0.060(6) -0.006(5) 0.026(5) -0.001(5)
O2 0.075(7) 0.073(7) 0.064(7) -0.015(6) 0.025(6) 0.010(7)
O3 0.082(7) 0.062(7) 0.067(7) -0.002(6) 0.027(6) -0.007(6)
O4 0.078(6) 0.068(6) 0.063(6) -0.014(5) 0.027(5) 0.001(5)
O5 0.085(7) 0.089(7) 0.076(7) -0.011(7) 0.025(7) 0.021(7)
O6 0.096(7) 0.073(7) 0.068(7) -0.002(6) 0.025(6) -0.012(6)
O7 0.064(5) 0.076(6) 0.070(6) -0.001(5) 0.038(5) 0.005(5)
O8 0.068(7) 0.095(7) 0.078(7) 0.006(7) 0.027(6) 0.034(7)
O9 0.079(7) 0.084(7) 0.079(7) 0.011(6) 0.037(6) 0.001(6)
O10 0.057(5) 0.068(5) 0.069(5) -0.003(5) 0.033(5) -0.003(5)
O11 0.066(7) 0.068(7) 0.065(7) -0.003(6) 0.031(6) 0.007(6)
O12 0.065(7) 0.086(7) 0.067(7) -0.009(6) 0.029(6) 0.003(6)
O13 0.077(6) 0.078(6) 0.060(6) -0.022(5) 0.030(5) -0.020(5)
O14 0.081(7) 0.092(8) 0.065(7) -0.017(7) 0.030(7) -0.019(7)
O15 0.087(7) 0.079(7) 0.073(7) -0.024(6) 0.011(6) -0.010(6)
O16 0.090(6) 0.084(6) 0.066(6) -0.014(5) 0.032(5) -0.031(6)
O17 0.119(8) 0.107(8) 0.079(7) -0.007(7) 0.030(7) -0.048(7)
O18 0.107(7) 0.113(8) 0.081(7) -0.024(7) 0.026(7) -0.025(7)
O19 0.072(9) 0.076(9) 0.067(9) -0.002(8) 0.030(8) 0.001(8)
O20 0.054(6) 0.059(6) 0.054(6) -0.006(6) 0.025(6) 0.007(6)
O21 0.062(6) 0.055(6) 0.061(6) -0.005(6) 0.017(6) 0.003(6)
O22 0.052(7) 0.050(7) 0.048(7) -0.010(7) 0.030(6) 0.005(7)
O23 0.055(9) 0.041(8) 0.057(9) -0.005(8) 0.015(8) 0.018(8)
O24 0.062(6) 0.087(6) 0.070(6) -0.009(6) 0.012(6) 0.006(6)
O25 0.057(6) 0.079(6) 0.063(6) -0.014(6) 0.027(5) -0.002(5)
O26 0.065(6) 0.066(6) 0.066(6) -0.007(5) 0.029(5) -0.002(5)
O27 0.059(6) 0.066(6) 0.066(6) -0.007(5) 0.031(5) 0.003(5)
O28 0.077(10) 0.069(10) 0.076(10) 0.023(8) 0.020(9) 0.033(8)
O29 0.060(7) 0.081(7) 0.057(7) -0.015(6) 0.015(6) -0.005(6)
O30 0.061(7) 0.075(7) 0.063(7) 0.019(6) 0.014(6) -0.007(6)
O31 0.080(8) 0.063(8) 0.061(8) -0.016(6) 0.021(7) 0.010(7)
O32 0.076(6) 0.062(6) 0.060(6) -0.005(6) 0.015(6) 0.001(6)
O33 0.067(11) 0.062(10) 0.083(12) 0.013(9) 0.037(10) -0.024(9)
O34 0.052(6) 0.053(6) 0.072(6) 0.006(6) 0.026(5) -0.005(5)
O35 0.084(8) 0.051(7) 0.073(8) -0.009(7) -0.014(7) 0.011(7)
O36 0.067(11) 0.095(12) 0.070(11) 0.012(10) 0.037(9) 0.033(9)
O37 0.059(6) 0.052(6) 0.065(6) -0.014(6) 0.019(6) 0.000(6)
O38 0.069(7) 0.057(7) 0.066(7) 0.009(6) 0.011(6) 0.005(6)
O39 0.100(11) 0.086(11) 0.042(9) -0.032(9) 0.006(9) -0.010(10)
O40 0.074(7) 0.052(7) 0.056(7) -0.020(6) 0.007(6) 0.019(6)
O41 0.020(8) 0.055(9) 0.064(10) -0.013(8) -0.017(7) 0.010(7)
O42 0.050(6) 0.046(6) 0.061(6) -0.003(6) 0.036(6) -0.008(6)
O43 0.053(7) 0.049(7) 0.065(7) -0.005(7) 0.037(6) -0.007(6)
O44 0.055(7) 0.051(7) 0.061(7) -0.004(7) 0.033(6) -0.006(6)
O45 0.043(9) 0.033(9) 0.055(9) 0.004(8) 0.043(8) -0.015(8)
O46 0.059(6) 0.057(6) 0.072(6) -0.016(6) 0.022(6) -0.003(6)
O47 0.055(6) 0.063(6) 0.084(7) -0.015(6) 0.010(6) 0.000(6)
O48 0.063(6) 0.061(6) 0.072(6) -0.012(5) 0.037(5) 0.005(5)
O49 0.056(6) 0.067(6) 0.065(6) -0.004(5) 0.028(5) 0.008(5)
O50 0.105(11) 0.054(9) 0.090(11) 0.009(9) 0.073(10) -0.028(9)
O51 0.055(7) 0.057(7) 0.074(7) -0.015(6) 0.016(6) -0.007(6)
O52 0.059(6) 0.062(7) 0.076(7) 0.006(6) 0.026(6) -0.005(6)
O53 0.075(11) 0.127(13) 0.041(9) 0.012(9) 0.036(9) -0.033(10)
O54 0.073(6) 0.054(6) 0.077(7) -0.006(6) 0.026(6) -0.020(6)
O55 0.050(10) 0.084(12) 0.083(13) -0.010(10) -0.003(10) 0.023(9)
O56 0.057(7) 0.071(7) 0.089(7) 0.000(6) 0.038(6) 0.008(6)
O57 0.057(7) 0.056(7) 0.057(8) -0.016(6) 0.030(6) 0.002(6)
O58 0.065(6) 0.063(6) 0.061(6) -0.006(5) 0.029(5) 0.004(5)
O59 0.062(7) 0.067(7) 0.084(7) 0.012(6) 0.042(6) 0.000(6)
O60 0.087(11) 0.040(9) 0.060(10) -0.015(8) 0.014(9) -0.010(8)
O61 0.090(7) 0.062(7) 0.064(7) 0.003(6) 0.029(6) -0.010(6)
O62 0.084(6) 0.058(6) 0.061(6) -0.009(6) 0.025(6) -0.013(6)
O63 0.019(8) 0.072(10) 0.085(11) -0.035(9) 0.018(8) -0.018(7)
P1 0.065(4) 0.054(4) 0.058(4) -0.012(3) 0.026(4) -0.002(3)
P2 0.066(4) 0.055(4) 0.064(4) -0.010(3) 0.030(4) 0.002(3)
P3 0.066(4) 0.068(4) 0.072(4) 0.009(4) 0.035(4) 0.010(4)
P4 0.049(4) 0.067(4) 0.059(4) -0.002(3) 0.023(3) 0.006(3)
P5 0.069(4) 0.069(4) 0.052(4) -0.022(4) 0.018(4) -0.011(4)
P6 0.099(5) 0.103(5) 0.065(5) -0.016(4) 0.032(4) -0.044(4)
P7 0.037(4) 0.035(4) 0.044(4) -0.009(3) 0.026(3) 0.001(3)
P8 0.037(4) 0.038(4) 0.052(4) -0.008(3) 0.033(3) 0.001(3)
C1 0.073(7) 0.068(7) 0.063(7) -0.010(6) 0.030(6) 0.000(6)
C2 0.076(7) 0.071(7) 0.065(7) -0.010(6) 0.032(6) 0.001(6)
C3 0.072(7) 0.067(7) 0.063(7) -0.008(7) 0.021(7) -0.005(7)
C4 0.076(13) 0.067(12) 0.074(13) -0.004(11) 0.023(11) 0.008(11)
C5 0.096(8) 0.084(8) 0.073(8) -0.013(8) 0.024(7) -0.009(8)
C6 0.138(19) 0.088(17) 0.115(18) 0.018(16) 0.024(17) 0.013(16)
C7 0.099(8) 0.088(8) 0.085(8) 0.000(7) 0.009(7) -0.001(7)
C8 0.148(17) 0.141(17) 0.127(17) 0.032(16) 0.014(16) -0.016(17)
C9 0.092(7) 0.086(8) 0.075(7) -0.003(7) 0.028(7) -0.001(7)
C10 0.115(18) 0.115(18) 0.096(18) 0.001(16) 0.002(16) -0.027(16)
C11 0.061(7) 0.076(7) 0.069(7) 0.004(6) 0.035(6) 0.009(6)
C12 0.067(6) 0.073(7) 0.070(6) 0.000(6) 0.029(6) 0.002(6)
C13 0.069(7) 0.094(8) 0.083(7) 0.001(7) 0.029(7) 0.016(7)
C14 0.078(15) 0.137(16) 0.085(16) 0.034(15) 0.013(14) 0.044(14)
C15 0.084(8) 0.100(8) 0.096(8) 0.002(8) 0.024(7) 0.009(7)
C16 0.101(16) 0.106(16) 0.139(17) 0.002(15) 0.039(15) -0.007(15)
C17 0.072(8) 0.083(8) 0.071(8) -0.009(8) 0.023(7) 0.004(8)
C18 0.087(17) 0.092(17) 0.096(18) -0.022(15) 0.015(15) 0.019(15)
C19 0.078(8) 0.094(8) 0.083(8) -0.008(8) 0.014(8) 0.004(8)
C20 0.082(18) 0.109(19) 0.11(2) -0.051(17) 0.021(16) -0.004(16)
C21 0.087(7) 0.085(7) 0.064(7) -0.020(7) 0.024(7) -0.024(7)
C22 0.097(7) 0.093(7) 0.071(7) -0.016(6) 0.026(6) -0.034(6)
C23 0.087(9) 0.099(9) 0.075(9) -0.019(8) 0.014(8) -0.024(8)
C24 0.15(2) 0.18(2) 0.13(2) 0.05(2) 0.03(2) -0.04(2)
C25 0.090(8) 0.090(8) 0.075(8) -0.019(7) 0.011(7) -0.022(7)
C26 0.098(18) 0.086(17) 0.126(19) -0.022(16) 0.008(16) 0.013(15)
C27 0.123(10) 0.118(10) 0.089(10) -0.008(9) 0.026(9) -0.036(9)
C28 0.151(18) 0.148(18) 0.121(17) 0.005(16) 0.002(17) -0.038(17)
C29 0.112(10) 0.118(10) 0.089(9) -0.016(9) 0.021(9) -0.034(9)
C30 0.15(2) 0.17(2) 0.13(2) 0.001(18) 0.016(18) -0.023(19)
C31 0.10(3) 0.09(3) 0.040(19) -0.01(2) -0.01(2) 0.01(2)
C32 0.09(3) 0.09(3) 0.10(3) -0.01(2) 0.01(2) 0.00(2)

loop_
_atom_type_symbol
_atom_type_description
_atom_type_scat_dispersion_real
_atom_type_scat_dispersion_imag
_atom_type_scat_source
C C 0.0033 0.0016 'International Tables Vol C Tables 4.2.6.8 and 6.1.1.4'
H H 0.0000 0.0000 'International Tables Vol C Tables 4.2.6.8 and 6.1.1.4'
O O 0.0106 0.0060 'International Tables Vol C Tables 4.2.6.8 and 6.1.1.4'
N N 0.0061 0.0033 'International Tables Vol C Tables 4.2.6.8 and 6.1.1.4'
P P 0.1023 0.0942 'International Tables Vol C Tables 4.2.6.8 and 6.1.1.4'
Ho Ho -0.2175 4.6783 'International Tables Vol C Tables 4.2.6.8 and 6.1.1.4'
W W -0.8490 6.8722 'International Tables Vol C Tables 4.2.6.8 and 6.1.1.4'

loop_
_geom_angle_atom_site_label_1
_geom_angle_atom_site_label_2
_geom_angle_atom_site_label_3
_geom_angle
_geom_angle_site_symmetry_1
_geom_angle_site_symmetry_3
_geom_angle_publ_flag
O16 Ho1 O7 158.5(6) . . ?
O16 Ho1 O4 100.5(6) . . ?
O7 Ho1 O4 82.0(6) . . ?
O16 Ho1 O13 78.9(6) . . ?
O7 Ho1 O13 87.2(6) . . ?
O4 Ho1 O13 146.2(6) . . ?
O16 Ho1 O1 76.9(6) . . ?
O7 Ho1 O1 124.0(6) . . ?
O4 Ho1 O1 75.9(6) . . ?
O13 Ho1 O1 135.0(6) . . ?
O16 Ho1 O10 115.6(6) . . ?
O7 Ho1 O10 77.5(6) . . ?
O4 Ho1 O10 127.7(6) . . ?
O13 Ho1 O10 80.2(6) . . ?
O1 Ho1 O10 76.9(6) . . ?
O16 Ho1 O19 81.6(6) . . ?
O7 Ho1 O19 79.2(6) . . ?
O4 Ho1 O19 70.2(6) . . ?
O13 Ho1 O19 76.3(6) . . ?
O1 Ho1 O19 135.4(5) . . ?
O10 Ho1 O19 147.5(6) . . ?
O28 W1 O25 105.0(8) . . ?
O28 W1 O26 102.7(8) . . ?
O25 W1 O26 86.5(7) . . ?
O28 W1 O27 102.8(8) . . ?
O25 W1 O27 152.2(7) . . ?
O26 W1 O27 87.9(7) . . ?
O28 W1 O24 100.9(8) . . ?
O25 W1 O24 86.4(7) . . ?
O26 W1 O24 156.4(7) . . ?
O27 W1 O24 88.1(7) . . ?
O28 W1 O20 158.6(10) . . ?
O25 W1 O20 60.3(8) . . ?
O26 W1 O20 92.4(8) . . ?
O27 W1 O20 92.8(8) . . ?
O24 W1 O20 64.6(8) . . ?
O28 W1 O23 157.9(10) . 3_676 ?
O25 W1 O23 91.8(8) . 3_676 ?
O26 W1 O23 63.6(8) . 3_676 ?
O27 W1 O23 61.4(8) . 3_676 ?
O24 W1 O23 94.2(9) . 3_676 ?
O20 W1 O23 43.5(10) . 3_676 ?
O31 W2 O38 101.8(8) . 3_676 ?
O31 W2 O30 100.3(8) . . ?
O38 W2 O30 86.1(7) 3_676 . ?
O31 W2 O24 101.2(8) . . ?
O38 W2 O24 157.0(7) 3_676 . ?
O30 W2 O24 88.5(7) . . ?
O31 W2 O29 103.0(8) . . ?
O38 W2 O29 89.4(7) 3_676 . ?
O30 W2 O29 156.7(7) . . ?
O24 W2 O29 86.8(7) . . ?
O31 W2 O20 159.4(9) . . ?
O38 W2 O20 93.6(9) 3_676 . ?
O30 W2 O20 94.3(9) . . ?
O24 W2 O20 64.5(9) . . ?
O29 W2 O20 63.2(8) . . ?
O33 W3 O40 102.7(8) . 3_676 ?
O33 W3 O32 100.1(8) . . ?
O40 W3 O32 87.9(7) 3_676 . ?
O33 W3 O25 103.8(8) . . ?
O40 W3 O25 153.6(7) 3_676 . ?
O32 W3 O25 88.2(7) . . ?
O33 W3 O29 102.6(8) . . ?
O40 W3 O29 88.4(7) 3_676 . ?
O32 W3 O29 157.3(7) . . ?
O25 W3 O29 85.2(7) . . ?
O33 W3 O20 158.3(9) . . ?
O40 W3 O20 94.0(9) 3_676 . ?
O32 W3 O20 94.3(9) . . ?
O25 W3 O20 60.2(9) . . ?
O29 W3 O20 63.7(8) . . ?
O33 W3 O22 158.8(8) . 3_676 ?
O40 W3 O22 63.0(9) 3_676 3_676 ?
O32 W3 O22 65.5(8) . 3_676 ?
O25 W3 O22 91.7(8) . 3_676 ?
O29 W3 O22 93.0(8) . 3_676 ?
O20 W3 O22 42.9(9) . 3_676 ?
O36 W4 O35 100.5(8) . . ?
O36 W4 O30 101.5(8) . 3_676 ?
O35 W4 O30 89.3(7) . 3_676 ?
O36 W4 O34 104.0(7) . . ?
O35 W4 O34 155.5(8) . . ?
O30 W4 O34 85.3(7) 3_676 . ?
O36 W4 O32 102.5(8) . . ?
O35 W4 O32 87.9(7) . . ?
O30 W4 O32 156.0(7) 3_676 . ?
O34 W4 O32 87.4(7) . . ?
O36 W4 O21 160.8(10) . . ?
O35 W4 O21 93.1(10) . . ?
O30 W4 O21 65.0(9) 3_676 . ?
O34 W4 O21 62.9(9) . . ?
O32 W4 O21 91.4(8) . . ?
O36 W4 O22 158.5(9) . 3_676 ?
O35 W4 O22 64.4(9) . 3_676 ?
O30 W4 O22 93.9(8) 3_676 3_676 ?
O34 W4 O22 92.1(8) . 3_676 ?
O32 W4 O22 63.5(8) . 3_676 ?
O21 W4 O22 40.7(9) . 3_676 ?
O39 W5 O34 102.0(8) . . ?
O39 W5 O38 100.8(8) . . ?
O34 W5 O38 85.9(7) . . ?
O39 W5 O26 104.6(8) . . ?
O34 W5 O26 88.1(6) . . ?
O38 W5 O26 154.5(7) . . ?
O39 W5 O37 103.4(8) . . ?
O34 W5 O37 154.4(7) . . ?
O38 W5 O37 87.0(7) . . ?
O26 W5 O37 87.8(6) . . ?
O39 W5 O23 160.3(9) . 3_676 ?
O34 W5 O23 93.6(8) . 3_676 ?
O38 W5 O23 92.1(8) . 3_676 ?
O26 W5 O23 63.6(8) . 3_676 ?
O37 W5 O23 62.1(8) . 3_676 ?
O41 W6 O37 100.9(7) . . ?
O41 W6 O27 101.5(7) . . ?
O37 W6 O27 87.8(7) . . ?
O41 W6 O40 104.1(7) . . ?
O37 W6 O40 88.3(7) . . ?
O27 W6 O40 154.4(7) . . ?
O41 W6 O35 102.1(8) . 3_676 ?
O37 W6 O35 157.0(7) . 3_676 ?
O27 W6 O35 87.2(7) . 3_676 ?
O40 W6 O35 86.5(7) . 3_676 ?
O41 W6 O23 158.0(9) . 3_676 ?
O37 W6 O23 64.6(9) . 3_676 ?
O27 W6 O23 63.3(8) . 3_676 ?
O40 W6 O23 92.3(8) . 3_676 ?
O35 W6 O23 93.3(9) 3_676 3_676 ?
O41 W6 O22 161.2(9) . . ?
O37 W6 O22 92.7(8) . . ?
O27 W6 O22 91.9(8) . . ?
O40 W6 O22 63.0(8) . . ?
O35 W6 O22 65.1(8) 3_676 . ?
O23 W6 O22 40.8(9) 3_676 . ?
O50 W7 O47 102.5(8) . . ?
O50 W7 O48 101.0(8) . . ?
O47 W7 O48 91.1(7) . . ?
O50 W7 O49 101.1(8) . . ?
O47 W7 O49 156.4(7) . . ?
O48 W7 O49 86.0(7) . . ?
O50 W7 O46 103.6(8) . . ?
O47 W7 O46 85.2(7) . . ?
O48 W7 O46 155.3(7) . . ?
O49 W7 O46 87.6(7) . . ?
O50 W7 O45 162.0(9) . 3_775 ?
O47 W7 O45 91.6(8) . 3_775 ?
O48 W7 O45 67.0(8) . 3_775 ?
O49 W7 O45 65.7(8) . 3_775 ?
O46 W7 O45 88.6(8) . 3_775 ?
O50 W7 O42 161.8(10) . . ?
O47 W7 O42 65.2(9) . . ?
O48 W7 O42 92.8(8) . . ?
O49 W7 O42 91.4(8) . . ?
O46 W7 O42 63.5(8) . . ?
O45 W7 O42 36.1(9) 3_775 . ?
O53 W8 O46 101.0(7) . . ?
O53 W8 O52 102.4(8) . . ?
O46 W8 O52 89.2(7) . . ?
O53 W8 O59 105.6(8) . 3_775 ?
O46 W8 O59 153.4(7) . 3_775 ?
O52 W8 O59 85.7(7) . 3_775 ?
O53 W8 O51 103.5(8) . . ?
O46 W8 O51 87.2(6) . . ?
O52 W8 O51 154.1(7) . . ?
O59 W8 O51 86.0(7) 3_775 . ?
O53 W8 O43 160.5(9) . 3_775 ?
O46 W8 O43 93.1(8) . 3_775 ?
O52 W8 O43 64.1(8) . 3_775 ?
O59 W8 O43 61.2(8) 3_775 3_775 ?
O51 W8 O43 90.4(8) . 3_775 ?
O55 W9 O54 103.7(8) . . ?
O55 W9 O51 100.9(8) . . ?
O54 W9 O51 155.3(7) . . ?
O55 W9 O61 101.3(8) . 3_775 ?
O54 W9 O61 89.0(7) . 3_775 ?
O51 W9 O61 88.3(7) . 3_775 ?
O55 W9 O47 102.9(8) . . ?
O54 W9 O47 86.7(7) . . ?
O51 W9 O47 85.8(7) . . ?
O61 W9 O47 155.8(7) 3_775 . ?
O55 W9 O44 160.1(9) . 3_775 ?
O54 W9 O44 65.0(8) . 3_775 ?
O51 W9 O44 91.9(8) . 3_775 ?
O61 W9 O44 63.7(8) 3_775 3_775 ?
O47 W9 O44 93.1(8) . 3_775 ?
O57 W10 O52 104.1(7) . 3_775 ?
O57 W10 O62 103.5(7) . 3_775 ?
O52 W10 O62 86.9(7) 3_775 3_775 ?
O57 W10 O56 101.4(7) . . ?
O52 W10 O56 83.9(7) 3_775 . ?
O62 W10 O56 154.9(7) 3_775 . ?
O57 W10 O54 100.8(7) . . ?
O52 W10 O54 155.1(7) 3_775 . ?
O62 W10 O54 87.8(7) 3_775 . ?
O56 W10 O54 90.7(7) . . ?
O57 W10 O44 157.0(9) . 3_775 ?
O52 W10 O44 92.3(9) 3_775 3_775 ?
O62 W10 O44 60.8(8) 3_775 3_775 ?
O56 W10 O44 96.3(8) . 3_775 ?
O54 W10 O44 64.0(8) . 3_775 ?
O60 W11 O59 103.0(8) . . ?
O60 W11 O56 101.5(8) . . ?
O59 W11 O56 84.9(7) . . ?
O60 W11 O58 102.6(7) . . ?
O59 W11 O58 89.0(7) . . ?
O56 W11 O58 155.9(7) . . ?
O60 W11 O48 102.0(7) . . ?
O59 W11 O48 155.0(7) . . ?
O56 W11 O48 90.0(7) . . ?
O58 W11 O48 85.7(6) . . ?
O60 W11 O43 159.3(9) . . ?
O59 W11 O43 61.0(9) . . ?
O56 W11 O43 65.8(8) . . ?
O58 W11 O43 90.8(8) . . ?
O48 W11 O43 94.6(9) . . ?
O63 W12 O62 103.9(7) . . ?
O63 W12 O58 102.2(7) . . ?
O62 W12 O58 153.8(7) . . ?
O63 W12 O49 103.9(7) . . ?
O62 W12 O49 90.0(7) . . ?
O58 W12 O49 85.8(7) . . ?
O63 W12 O61 99.1(8) . . ?
O62 W12 O61 87.0(7) . . ?
O58 W12 O61 86.8(7) . . ?
O49 W12 O61 156.8(7) . . ?
O63 W12 O44 158.0(9) . . ?
O62 W12 O44 62.7(8) . . ?
O58 W12 O44 91.7(8) . . ?
O49 W12 O44 93.9(8) . . ?
O61 W12 O44 64.4(9) . . ?
P1 O1 Ho1 158.1(11) . . ?
C3 O2 P1 119.9(16) . . ?
C5 O3 P1 125.0(17) . . ?
P2 O4 Ho1 159.9(11) . . ?
C7 O5 P2 115.5(17) . . ?
C9 O6 P2 120.1(16) . . ?
P3 O7 Ho1 152.5(10) . . ?
C13 O8 P3 117.7(15) . . ?
C15 O9 P3 105.3(16) . . ?
P4 O10 Ho1 157.1(11) . . ?
C17 O11 P4 119.8(14) . . ?
C19 O12 P4 117.3(16) . . ?
P5 O13 Ho1 154.1(10) . . ?
C23 O14 P5 120.9(16) . . ?
C25 O15 P5 115.0(16) . . ?
P6 O16 Ho1 156.1(11) . . ?
C27 O17 P6 126(2) . . ?
C29 O18 P6 125(2) . . ?
Ho1 O19 H19E 125.2 . . ?
Ho1 O19 H19F 122.3 . . ?
H19E O19 H19F 107.9 . . ?
P7 O20 O21 51.4(13) . 3_676 ?
P7 O20 O22 53.4(13) . 3_676 ?
O21 O20 O22 86.1(19) 3_676 3_676 ?
P7 O20 W1 123.2(16) . . ?
O21 O20 W1 130.7(18) 3_676 . ?
O22 O20 W1 133.5(17) 3_676 . ?
P7 O20 W3 122.6(15) . . ?
O21 O20 W3 132.7(19) 3_676 . ?
O22 O20 W3 69.3(13) 3_676 . ?
W1 O20 W3 93.5(10) . . ?
P7 O20 W2 122.5(16) . . ?
O21 O20 W2 71.2(14) 3_676 . ?
O22 O20 W2 129.2(18) 3_676 . ?
W1 O20 W2 93.3(10) . . ?
W3 O20 W2 93.4(10) . . ?
P7 O21 O22 56.3(14) . 3_676 ?
P7 O21 O20 57.5(15) . 3_676 ?
O22 O21 O20 93(2) 3_676 3_676 ?
P7 O21 O23 55.9(14) . 3_676 ?
O22 O21 O23 94.0(19) 3_676 3_676 ?
O20 O21 O23 91(2) 3_676 3_676 ?
P7 O21 W4 126.7(17) . . ?
O22 O21 W4 70.4(13) 3_676 . ?
O20 O21 W4 131.4(18) 3_676 . ?
O23 O21 W4 133.8(18) 3_676 . ?
P7 O22 O23 57.2(13) . 3_676 ?
P7 O22 O21 52.8(14) . 3_676 ?
O23 O22 O21 90(2) 3_676 3_676 ?
P7 O22 O20 56.0(13) . 3_676 ?
O23 O22 O20 93.3(18) 3_676 3_676 ?
O21 O22 O20 88.9(19) 3_676 3_676 ?
P7 O22 W6 126.1(16) . . ?
O23 O22 W6 68.8(14) 3_676 . ?
O21 O22 W6 131.9(18) 3_676 . ?
O20 O22 W6 133.2(17) 3_676 . ?
P7 O22 W3 123.8(14) . 3_676 ?
O23 O22 W3 133.1(18) 3_676 3_676 ?
O21 O22 W3 129.4(19) 3_676 3_676 ?
O20 O22 W3 67.8(13) 3_676 3_676 ?
W6 O22 W3 92.9(10) . 3_676 ?
P7 O22 W4 121.7(15) . 3_676 ?
O23 O22 W4 130.7(17) 3_676 3_676 ?
O21 O22 W4 68.9(14) 3_676 3_676 ?
O20 O22 W4 128.7(18) 3_676 3_676 ?
W6 O22 W4 92.0(9) . 3_676 ?
W3 O22 W4 91.0(9) 3_676 3_676 ?
P7 O23 O22 56.3(15) . 3_676 ?
P7 O23 O21 51.7(13) . 3_676 ?
O22 O23 O21 89.4(19) 3_676 3_676 ?
P7 O23 W6 126.6(17) . 3_676 ?
O22 O23 W6 70.3(14) 3_676 3_676 ?
O21 O23 W6 134.6(18) 3_676 3_676 ?
P7 O23 W5 122.1(14) . 3_676 ?
O22 O23 W5 132.4(18) 3_676 3_676 ?
O21 O23 W5 70.4(14) 3_676 3_676 ?
W6 O23 W5 93.4(10) 3_676 3_676 ?
P7 O23 W1 121.6(16) . 3_676 ?
O22 O23 W1 132.7(17) 3_676 3_676 ?
O21 O23 W1 128.2(18) 3_676 3_676 ?
W6 O23 W1 93.0(9) 3_676 3_676 ?
W5 O23 W1 91.1(10) 3_676 3_676 ?
W2 O24 W1 137.3(9) . . ?
W3 O25 W1 145.4(10) . . ?
W1 O26 W5 141.1(9) . . ?
W1 O27 W6 141.5(9) . . ?
W3 O29 W2 139.5(9) . . ?
W2 O30 W4 139.8(10) . 3_676 ?
W3 O32 W4 139.5(9) . . ?
W5 O34 W4 143.3(9) . . ?
W4 O35 W6 138.1(10) . 3_676 ?
W6 O37 W5 139.2(8) . . ?
W2 O38 W5 140.7(9) 3_676 . ?
W3 O40 W6 140.5(9) 3_676 . ?
P8 O42 O45 57.9(15) . 3_775 ?
P8 O42 O43 57.9(14) . 3_775 ?
O45 O42 O43 96(2) 3_775 3_775 ?
P8 O42 O44 56.9(13) . 3_775 ?
O45 O42 O44 95(2) 3_775 3_775 ?
O43 O42 O44 89.8(17) 3_775 3_775 ?
P8 O42 W7 128.9(17) . . ?
O45 O42 W7 71.1(14) 3_775 . ?
O43 O42 W7 135.0(16) 3_775 . ?
O44 O42 W7 133.2(17) 3_775 . ?
P8 O43 O42 52.0(13) . 3_775 ?
P8 O43 O45 50.5(12) . 3_775 ?
O42 O43 O45 89.2(17) 3_775 3_775 ?
P8 O43 W8 125.7(15) . 3_775 ?
O42 O43 W8 73.8(14) 3_775 3_775 ?
O45 O43 W8 140.4(18) 3_775 3_775 ?
P8 O43 W11 124.8(14) . . ?
O42 O43 W11 138.0(18) 3_775 . ?
O45 O43 W11 74.4(13) 3_775 . ?
W8 O43 W11 94.6(11) 3_775 . ?
P8 O44 O45 50.7(12) . 3_775 ?
P8 O44 O42 50.8(13) . 3_775 ?
O45 O44 O42 88.1(17) 3_775 3_775 ?
P8 O44 W12 125.0(15) . . ?
O45 O44 W12 74.4(12) 3_775 . ?
O42 O44 W12 136.4(18) 3_775 . ?
P8 O44 W9 122.6(15) . 3_775 ?
O45 O44 W9 136.4(18) 3_775 3_775 ?
O42 O44 W9 71.8(14) 3_775 3_775 ?
W12 O44 W9 93.8(11) . 3_775 ?
P8 O44 W10 121.5(16) . 3_775 ?
O45 O44 W10 129.6(17) 3_775 3_775 ?
O42 O44 W10 127.2(17) 3_775 3_775 ?
W12 O44 W10 93.3(9) . 3_775 ?
W9 O44 W10 92.2(9) 3_775 3_775 ?
P8 O45 O42 59.2(15) . 3_775 ?
P8 O45 O44 58.1(13) . 3_775 ?
O42 O45 O44 97(2) 3_775 3_775 ?
P8 O45 O43 57.3(12) . 3_775 ?
O42 O45 O43 97.6(19) 3_775 3_775 ?
O44 O45 O43 89.9(16) 3_775 3_775 ?
P8 O45 W7 132.0(17) . 3_775 ?
O42 O45 W7 72.8(15) 3_775 3_775 ?
O44 O45 W7 134.6(15) 3_775 3_775 ?
O43 O45 W7 134.7(16) 3_775 3_775 ?
W8 O46 W7 142.8(9) . . ?
W7 O47 W9 142.1(9) . . ?
W7 O48 W11 139.4(9) . . ?
W7 O49 W12 140.8(9) . . ?
W9 O51 W8 141.1(9) . . ?
W8 O52 W10 142.0(9) . 3_775 ?
W9 O54 W10 138.1(9) . . ?
W11 O56 W10 139.5(9) . . ?
W12 O58 W11 142.1(9) . . ?
W11 O59 W8 142.4(10) . 3_775 ?
W9 O61 W12 137.7(10) 3_775 . ?
W12 O62 W10 142.6(9) . 3_775 ?
O1 P1 O3 114.8(10) . . ?
O1 P1 O2 113.3(10) . . ?
O3 P1 O2 103.1(10) . . ?
O1 P1 C1 115.0(11) . . ?
O3 P1 C1 102.7(11) . . ?
O2 P1 C1 106.8(11) . . ?
O4 P2 O6 113.3(10) . . ?
O4 P2 O5 105.9(11) . . ?
O6 P2 O5 110.7(11) . . ?
O4 P2 C2 115.0(12) . . ?
O6 P2 C2 104.3(12) . . ?
O5 P2 C2 107.5(12) . . ?
O7 P3 O8 113.5(11) . . ?
O7 P3 O9 105.3(10) . . ?
O8 P3 O9 111.0(11) . . ?
O7 P3 C11 112.8(11) . . ?
O8 P3 C11 103.5(11) . . ?
O9 P3 C11 110.8(11) . . ?
O10 P4 O12 107.2(10) . . ?
O10 P4 O11 114.6(10) . . ?
O12 P4 O11 108.9(10) . . ?
O10 P4 C12 116.0(11) . . ?
O12 P4 C12 110.3(12) . . ?
O11 P4 C12 99.7(11) . . ?
O13 P5 O14 113.5(11) . . ?
O13 P5 O15 105.9(10) . . ?
O14 P5 O15 107.8(10) . . ?
O13 P5 C21 114.7(12) . . ?
O14 P5 C21 101.8(12) . . ?
O15 P5 C21 112.9(13) . . ?
O16 P6 O18 111.5(12) . . ?
O16 P6 O17 109.3(11) . . ?
O18 P6 O17 111.8(12) . . ?
O16 P6 C22 114.8(12) . . ?
O18 P6 C22 102.0(13) . . ?
O17 P6 C22 107.3(13) . . ?
O21 P7 O21 180.0(14) 3_676 . ?
O21 P7 O22 109.1(15) 3_676 3_676 ?
O21 P7 O22 70.9(15) . 3_676 ?
O21 P7 O22 70.9(15) 3_676 . ?
O21 P7 O22 109.1(15) . . ?
O22 P7 O22 180.000(4) 3_676 . ?
O21 P7 O23 72.4(16) 3_676 . ?
O21 P7 O23 107.6(16) . . ?
O22 P7 O23 66.5(15) 3_676 . ?
O22 P7 O23 113.5(15) . . ?
O21 P7 O23 107.6(16) 3_676 3_676 ?
O21 P7 O23 72.4(16) . 3_676 ?
O22 P7 O23 113.5(15) 3_676 3_676 ?
O22 P7 O23 66.5(15) . 3_676 ?
O23 P7 O23 180.000(11) . 3_676 ?
O21 P7 O20 108.8(15) 3_676 3_676 ?
O21 P7 O20 71.2(15) . 3_676 ?
O22 P7 O20 109.4(14) 3_676 3_676 ?
O22 P7 O20 70.6(14) . 3_676 ?
O23 P7 O20 71.7(15) . 3_676 ?
O23 P7 O20 108.3(15) 3_676 3_676 ?
O21 P7 O20 71.2(15) 3_676 . ?
O21 P7 O20 108.8(16) . . ?
O22 P7 O20 70.6(14) 3_676 . ?
O22 P7 O20 109.4(14) . . ?
O23 P7 O20 108.3(15) . . ?
O23 P7 O20 71.7(15) 3_676 . ?
O20 P7 O20 180(2) 3_676 . ?
O45 P8 O45 180.000(5) 3_775 . ?
O45 P8 O42 117.0(14) 3_775 3_775 ?
O45 P8 O42 63.0(14) . 3_775 ?
O45 P8 O42 63.0(14) 3_775 . ?
O45 P8 O42 117.0(14) . . ?
O42 P8 O42 180(2) 3_775 . ?
O45 P8 O43 72.2(14) 3_775 . ?
O45 P8 O43 107.8(14) . . ?
O42 P8 O43 70.1(15) 3_775 . ?
O42 P8 O43 109.9(15) . . ?
O45 P8 O43 107.8(14) 3_775 3_775 ?
O45 P8 O43 72.2(14) . 3_775 ?
O42 P8 O43 109.9(15) 3_775 3_775 ?
O42 P8 O43 70.1(15) . 3_775 ?
O43 P8 O43 180.0(12) . 3_775 ?
O45 P8 O44 71.2(14) 3_775 . ?
O45 P8 O44 108.8(14) . . ?
O42 P8 O44 72.4(15) 3_775 . ?
O42 P8 O44 107.6(15) . . ?
O43 P8 O44 105.0(15) . . ?
O43 P8 O44 75.0(15) 3_775 . ?
O45 P8 O44 108.8(14) 3_775 3_775 ?
O45 P8 O44 71.2(14) . 3_775 ?
O42 P8 O44 107.6(15) 3_775 3_775 ?
O42 P8 O44 72.4(15) . 3_775 ?
O43 P8 O44 75.0(15) . 3_775 ?
O43 P8 O44 105.0(15) 3_775 3_775 ?
O44 P8 O44 180(2) . 3_775 ?
C2 C1 P1 113.6(18) . . ?
C2 C1 H1A 108.9 . . ?
P1 C1 H1A 108.9 . . ?
C2 C1 H1B 108.9 . . ?
P1 C1 H1B 108.9 . . ?
H1A C1 H1B 107.7 . . ?
C1 C2 P2 117.2(18) . . ?
C1 C2 H2A 108.0 . . ?
P2 C2 H2A 108.0 . . ?
C1 C2 H2B 108.0 . . ?
P2 C2 H2B 108.0 . . ?
H2A C2 H2B 107.2 . . ?
O2 C3 C4 110.0(18) . . ?
O2 C3 H3A 109.7 . . ?
C4 C3 H3A 109.7 . . ?
O2 C3 H3B 109.7 . . ?
C4 C3 H3B 109.7 . . ?
H3A C3 H3B 108.2 . . ?
C3 C4 H4A 109.5 . . ?
C3 C4 H4B 109.5 . . ?
H4A C4 H4B 109.5 . . ?
C3 C4 H4C 109.5 . . ?
H4A C4 H4C 109.5 . . ?
H4B C4 H4C 109.5 . . ?
O3 C5 C6 111(2) . . ?
O3 C5 H5A 109.4 . . ?
C6 C5 H5A 109.4 . . ?
O3 C5 H5B 109.4 . . ?
C6 C5 H5B 109.4 . . ?
H5A C5 H5B 108.0 . . ?
C5 C6 H6A 109.5 . . ?
C5 C6 H6B 109.5 . . ?
H6A C6 H6B 109.5 . . ?
C5 C6 H6C 109.5 . . ?
H6A C6 H6C 109.5 . . ?
H6B C6 H6C 109.5 . . ?
O5 C7 C8 71.9(18) . . ?
O5 C7 H7A 116.4 . . ?
C8 C7 H7A 116.4 . . ?
O5 C7 H7B 116.4 . . ?
C8 C7 H7B 116.4 . . ?
H7A C7 H7B 113.4 . . ?
C7 C8 H8A 109.5 . . ?
C7 C8 H8B 109.5 . . ?
H8A C8 H8B 109.5 . . ?
C7 C8 H8C 109.5 . . ?
H8A C8 H8C 109.5 . . ?
H8B C8 H8C 109.5 . . ?
O6 C9 C10 106(2) . . ?
O6 C9 H9A 110.5 . . ?
C10 C9 H9A 110.5 . . ?
O6 C9 H9B 110.5 . . ?
C10 C9 H9B 110.5 . . ?
H9A C9 H9B 108.6 . . ?
C9 C10 H10A 109.5 . . ?
C9 C10 H10B 109.5 . . ?
H10A C10 H10B 109.5 . . ?
C9 C10 H10C 109.5 . . ?
H10A C10 H10C 109.5 . . ?
H10B C10 H10C 109.5 . . ?
C12 C11 P3 114.1(18) . . ?
C12 C11 H11A 108.7 . . ?
P3 C11 H11A 108.7 . . ?
C12 C11 H11B 108.7 . . ?
P3 C11 H11B 108.7 . . ?
H11A C11 H11B 107.6 . . ?
C11 C12 P4 113.9(18) . . ?
C11 C12 H12A 108.8 . . ?
P4 C12 H12A 108.8 . . ?
C11 C12 H12B 108.8 . . ?
P4 C12 H12B 108.8 . . ?
H12A C12 H12B 107.7 . . ?
O8 C13 C14 107.7(19) . . ?
O8 C13 H13A 110.2 . . ?
C14 C13 H13A 110.2 . . ?
O8 C13 H13B 110.2 . . ?
C14 C13 H13B 110.2 . . ?
H13A C13 H13B 108.5 . . ?
C13 C14 H14A 109.5 . . ?
C13 C14 H14B 109.5 . . ?
H14A C14 H14B 109.5 . . ?
C13 C14 H14C 109.5 . . ?
H14A C14 H14C 109.5 . . ?
H14B C14 H14C 109.5 . . ?
O9 C15 C16 111(2) . . ?
O9 C15 H15A 109.5 . . ?
C16 C15 H15A 109.4 . . ?
O9 C15 H15B 109.5 . . ?
C16 C15 H15B 109.5 . . ?
H15A C15 H15B 108.0 . . ?
C15 C16 H16A 109.5 . . ?
C15 C16 H16B 109.5 . . ?
H16A C16 H16B 109.5 . . ?
C15 C16 H16C 109.5 . . ?
H16A C16 H16C 109.5 . . ?
H16B C16 H16C 109.5 . . ?
O11 C17 C18 106.9(19) . . ?
O11 C17 H17A 110.4 . . ?
C18 C17 H17A 110.3 . . ?
O11 C17 H17B 110.4 . . ?
C18 C17 H17B 110.4 . . ?
H17A C17 H17B 108.6 . . ?
C17 C18 H18A 109.5 . . ?
C17 C18 H18B 109.5 . . ?
H18A C18 H18B 109.5 . . ?
C17 C18 H18C 109.5 . . ?
H18A C18 H18C 109.5 . . ?
H18B C18 H18C 109.5 . . ?
O12 C19 C20 111(2) . . ?
O12 C19 H19A 109.4 . . ?
C20 C19 H19A 109.4 . . ?
O12 C19 H19B 109.5 . . ?
C20 C19 H19B 109.5 . . ?
H19A C19 H19B 108.0 . . ?
C19 C20 H20A 109.5 . . ?
C19 C20 H20B 109.5 . . ?
H20A C20 H20B 109.5 . . ?
C19 C20 H20C 109.5 . . ?
H20A C20 H20C 109.5 . . ?
H20B C20 H20C 109.5 . . ?
C22 C21 P5 113(2) . . ?
C22 C21 H21A 109.1 . . ?
P5 C21 H21A 109.1 . . ?
C22 C21 H21B 109.1 . . ?
P5 C21 H21B 109.1 . . ?
H21A C21 H21B 107.8 . . ?
C21 C22 P6 115(2) . . ?
C21 C22 H22A 108.5 . . ?
P6 C22 H22A 108.5 . . ?
C21 C22 H22B 108.5 . . ?
P6 C22 H22B 108.5 . . ?
H22A C22 H22B 107.5 . . ?
O14 C23 C24 114(2) . . ?
O14 C23 H23A 108.8 . . ?
C24 C23 H23A 108.8 . . ?
O14 C23 H23B 108.8 . . ?
C24 C23 H23B 108.8 . . ?
H23A C23 H23B 107.7 . . ?
C23 C24 H24A 109.5 . . ?
C23 C24 H24B 109.5 . . ?
H24A C24 H24B 109.5 . . ?
C23 C24 H24C 109.5 . . ?
H24A C24 H24C 109.5 . . ?
H24B C24 H24C 109.5 . . ?
O15 C25 C26 110(2) . . ?
O15 C25 H25A 109.6 . . ?
C26 C25 H25A 109.6 . . ?
O15 C25 H25B 109.6 . . ?
C26 C25 H25B 109.6 . . ?
H25A C25 H25B 108.1 . . ?
C25 C26 H26A 109.5 . . ?
C25 C26 H26B 109.5 . . ?
H26A C26 H26B 109.5 . . ?
C25 C26 H26C 109.5 . . ?
H26A C26 H26C 109.5 . . ?
H26B C26 H26C 109.5 . . ?
O17 C27 C28 103(2) . . ?
O17 C27 H27A 111.1 . . ?
C28 C27 H27A 111.1 . . ?
O17 C27 H27B 111.1 . . ?
C28 C27 H27B 111.1 . . ?
H27A C27 H27B 109.1 . . ?
C27 C28 H28A 109.5 . . ?
C27 C28 H28B 109.5 . . ?
H28A C28 H28B 109.5 . . ?
C27 C28 H28C 109.5 . . ?
H28A C28 H28C 109.5 . . ?
H28B C28 H28C 109.5 . . ?
O18 C29 C30 122(3) . . ?
O18 C29 H29A 106.8 . . ?
C30 C29 H29A 106.8 . . ?
O18 C29 H29B 106.8 . . ?
C30 C29 H29B 106.8 . . ?
H29A C29 H29B 106.6 . . ?
C29 C30 H30A 109.5 . . ?
C29 C30 H30B 109.5 . . ?
H30A C30 H30B 109.5 . . ?
C29 C30 H30C 109.5 . . ?
H30A C30 H30C 109.5 . . ?
H30B C30 H30C 109.5 . . ?
N1 C31 C32 175(4) . . ?
C31 C32 H32A 109.5 . . ?
C31 C32 H32B 109.5 . . ?
H32A C32 H32B 109.5 . . ?
C31 C32 H32C 109.5 . . ?
H32A C32 H32C 109.5 . . ?
H32B C32 H32C 109.5 . . ?

loop_
_geom_bond_atom_site_label_1
_geom_bond_atom_site_label_2
_geom_bond_distance
_geom_bond_site_symmetry_2
_geom_bond_publ_flag
Ho1 O16 2.233(17) . ?
Ho1 O7 2.250(16) . ?
Ho1 O4 2.291(16) . ?
Ho1 O13 2.292(16) . ?
Ho1 O1 2.297(17) . ?
Ho1 O10 2.298(15) . ?
Ho1 O19 2.370(16) . ?
W1 O28 1.677(15) . ?
W1 O25 1.878(15) . ?
W1 O26 1.879(15) . ?
W1 O27 1.889(15) . ?
W1 O24 1.930(18) . ?
W1 O20 2.45(3) . ?
W1 O23 2.51(3) 3_676 ?
W2 O31 1.675(15) . ?
W2 O38 1.895(16) 3_676 ?
W2 O30 1.904(16) . ?
W2 O24 1.913(18) . ?
W2 O29 1.929(16) . ?
W2 O20 2.47(3) . ?
W3 O33 1.657(14) . ?
W3 O40 1.853(16) 3_676 ?
W3 O32 1.854(16) . ?
W3 O25 1.873(16) . ?
W3 O29 1.895(16) . ?
W3 O20 2.46(3) . ?
W3 O22 2.49(3) 3_676 ?
W4 O36 1.659(15) . ?
W4 O35 1.868(17) . ?
W4 O30 1.909(16) 3_676 ?
W4 O34 1.910(16) . ?
W4 O32 1.955(16) . ?
W4 O21 2.50(3) . ?
W4 O22 2.52(3) 3_676 ?
W5 O39 1.702(16) . ?
W5 O34 1.857(15) . ?
W5 O38 1.910(15) . ?
W5 O26 1.913(16) . ?
W5 O37 1.946(15) . ?
W5 O23 2.50(3) 3_676 ?
W6 O41 1.633(13) . ?
W6 O37 1.874(15) . ?
W6 O27 1.902(16) . ?
W6 O40 1.945(16) . ?
W6 O35 1.958(18) 3_676 ?
W6 O23 2.42(3) 3_676 ?
W6 O22 2.45(3) . ?
W7 O50 1.668(13) . ?
W7 O47 1.822(16) . ?
W7 O48 1.873(16) . ?
W7 O49 1.890(15) . ?
W7 O46 1.907(15) . ?
W7 O45 2.44(2) 3_775 ?
W7 O42 2.47(3) . ?
W8 O53 1.699(15) . ?
W8 O46 1.874(15) . ?
W8 O52 1.893(16) . ?
W8 O59 1.900(15) 3_775 ?
W8 O51 1.907(16) . ?
W8 O43 2.42(3) 3_775 ?
W9 O55 1.656(16) . ?
W9 O54 1.885(17) . ?
W9 O51 1.893(16) . ?
W9 O61 1.904(16) 3_775 ?
W9 O47 1.969(16) . ?
W9 O44 2.48(3) 3_775 ?
W10 O57 1.653(14) . ?
W10 O52 1.899(16) 3_775 ?
W10 O62 1.916(15) 3_775 ?
W10 O56 1.930(16) . ?
W10 O54 1.946(17) . ?
W10 O44 2.49(3) 3_775 ?
W11 O60 1.674(14) . ?
W11 O59 1.869(16) . ?
W11 O56 1.885(15) . ?
W11 O58 1.917(15) . ?
W11 O48 1.943(17) . ?
W11 O43 2.44(3) . ?
W12 O63 1.656(13) . ?
W12 O62 1.859(16) . ?
W12 O58 1.880(15) . ?
W12 O49 1.907(16) . ?
W12 O61 1.935(16) . ?
W12 O44 2.43(3) . ?
N1 C31 1.05(3) . ?
O1 P1 1.475(17) . ?
O2 C3 1.438(9) . ?
O2 P1 1.557(18) . ?
O3 C5 1.431(9) . ?
O3 P1 1.522(17) . ?
O4 P2 1.481(16) . ?
O5 C7 1.433(9) . ?
O5 P2 1.568(19) . ?
O6 C9 1.433(9) . ?
O6 P2 1.563(18) . ?
O7 P3 1.530(16) . ?
O8 C13 1.440(9) . ?
O8 P3 1.574(19) . ?
O9 C15 1.432(9) . ?
O9 P3 1.579(19) . ?
O10 P4 1.481(16) . ?
O11 C17 1.437(9) . ?
O11 P4 1.562(16) . ?
O12 C19 1.431(9) . ?
O12 P4 1.537(18) . ?
O13 P5 1.497(17) . ?
O14 C23 1.436(9) . ?
O14 P5 1.555(18) . ?
O15 C25 1.437(9) . ?
O15 P5 1.573(19) . ?
O16 P6 1.525(17) . ?
O17 C27 1.438(10) . ?
O17 P6 1.62(2) . ?
O18 C29 1.430(9) . ?
O18 P6 1.56(2) . ?
O19 H19E 0.8654 . ?
O19 H19F 0.8613 . ?
O20 P7 1.59(3) . ?
O20 O21 1.78(4) 3_676 ?
O20 O22 1.81(4) 3_676 ?
O21 P7 1.47(3) . ?
O21 O22 1.75(4) 3_676 ?
O21 O20 1.78(4) 3_676 ?
O21 O23 1.79(4) 3_676 ?
O22 P7 1.54(3) . ?
O22 O23 1.70(4) 3_676 ?
O22 O21 1.75(4) 3_676 ?
O22 O20 1.81(4) 3_676 ?
O22 W3 2.49(3) 3_676 ?
O22 W4 2.52(3) 3_676 ?
O23 P7 1.56(3) . ?
O23 O22 1.70(4) 3_676 ?
O23 O21 1.79(4) 3_676 ?
O23 W6 2.42(3) 3_676 ?
O23 W5 2.50(3) 3_676 ?
O23 W1 2.51(3) 3_676 ?
O30 W4 1.909(15) 3_676 ?
O35 W6 1.958(18) 3_676 ?
O38 W2 1.895(16) 3_676 ?
O40 W3 1.853(16) 3_676 ?
O42 P8 1.47(3) . ?
O42 O45 1.52(4) 3_775 ?
O42 O43 1.75(4) 3_775 ?
O42 O44 1.80(4) 3_775 ?
O43 P8 1.58(3) . ?
O43 O42 1.75(4) 3_775 ?
O43 O45 1.78(3) 3_775 ?
O43 W8 2.42(3) 3_775 ?
O44 P8 1.59(3) . ?
O44 O45 1.77(4) 3_775 ?
O44 O42 1.80(4) 3_775 ?
O44 W9 2.48(3) 3_775 ?
O44 W10 2.49(3) 3_775 ?
O45 P8 1.45(2) . ?
O45 O42 1.52(4) 3_775 ?
O45 O44 1.77(4) 3_775 ?
O45 O43 1.78(3) 3_775 ?
O45 W7 2.44(2) 3_775 ?
O52 W10 1.899(16) 3_775 ?
O59 W8 1.900(15) 3_775 ?
O61 W9 1.904(16) 3_775 ?
O62 W10 1.916(15) 3_775 ?
P1 C1 1.79(2) . ?
P2 C2 1.73(3) . ?
P3 C11 1.79(2) . ?
P4 C12 1.80(2) . ?
P5 C21 1.75(3) . ?
P6 C22 1.82(3) . ?
P7 O21 1.47(3) 3_676 ?
P7 O22 1.54(3) 3_676 ?
P7 O23 1.56(3) 3_676 ?
P7 O20 1.59(3) 3_676 ?
P8 O45 1.45(2) 3_775 ?
P8 O42 1.47(3) 3_775 ?
P8 O43 1.58(3) 3_775 ?
P8 O44 1.59(3) 3_775 ?
C1 C2 1.59(3) . ?
C1 H1A 0.9700 . ?
C1 H1B 0.9700 . ?
C2 H2A 0.9700 . ?
C2 H2B 0.9700 . ?
C3 C4 1.532(9) . ?
C3 H3A 0.9700 . ?
C3 H3B 0.9700 . ?
C4 H4A 0.9600 . ?
C4 H4B 0.9600 . ?
C4 H4C 0.9600 . ?
C5 C6 1.512(10) . ?
C5 H5A 0.9700 . ?
C5 H5B 0.9700 . ?
C6 H6A 0.9600 . ?
C6 H6B 0.9600 . ?
C6 H6C 0.9600 . ?
C7 C8 1.529(10) . ?
C7 H7A 0.9700 . ?
C7 H7B 0.9700 . ?
C8 H8A 0.9600 . ?
C8 H8B 0.9600 . ?
C8 H8C 0.9600 . ?
C9 C10 1.522(10) . ?
C9 H9A 0.9700 . ?
C9 H9B 0.9700 . ?
C10 H10A 0.9600 . ?
C10 H10B 0.9600 . ?
C10 H10C 0.9600 . ?
C11 C12 1.51(3) . ?
C11 H11A 0.9700 . ?
C11 H11B 0.9700 . ?
C12 H12A 0.9700 . ?
C12 H12B 0.9700 . ?
C13 C14 1.526(10) . ?
C13 H13A 0.9700 . ?
C13 H13B 0.9700 . ?
C14 H14A 0.9600 . ?
C14 H14B 0.9600 . ?
C14 H14C 0.9600 . ?
C15 C16 1.509(10) . ?
C15 H15A 0.9700 . ?
C15 H15B 0.9700 . ?
C16 H16A 0.9600 . ?
C16 H16B 0.9600 . ?
C16 H16C 0.9600 . ?
C17 C18 1.528(9) . ?
C17 H17A 0.9700 . ?
C17 H17B 0.9700 . ?
C18 H18A 0.9600 . ?
C18 H18B 0.9600 . ?
C18 H18C 0.9600 . ?
C19 C20 1.519(10) . ?
C19 H19A 0.9700 . ?
C19 H19B 0.9700 . ?
C20 H20A 0.9600 . ?
C20 H20B 0.9600 . ?
C20 H20C 0.9600 . ?
C21 C22 1.53(3) . ?
C21 H21A 0.9700 . ?
C21 H21B 0.9700 . ?
C22 H22A 0.9700 . ?
C22 H22B 0.9700 . ?
C23 C24 1.513(10) . ?
C23 H23A 0.9700 . ?
C23 H23B 0.9700 . ?
C24 H24A 0.9600 . ?
C24 H24B 0.9600 . ?
C24 H24C 0.9600 . ?
C25 C26 1.517(10) . ?
C25 H25A 0.9700 . ?
C25 H25B 0.9700 . ?
C26 H26A 0.9600 . ?
C26 H26B 0.9600 . ?
C26 H26C 0.9600 . ?
C27 C28 1.533(10) . ?
C27 H27A 0.9700 . ?
C27 H27B 0.9700 . ?
C28 H28A 0.9600 . ?
C28 H28B 0.9600 . ?
C28 H28C 0.9600 . ?
C29 C30 1.533(10) . ?
C29 H29A 0.9700 . ?
C29 H29B 0.9700 . ?
C30 H30A 0.9600 . ?
C30 H30B 0.9600 . ?
C30 H30C 0.9600 . ?
C31 C32 1.49(4) . ?
C32 H32A 0.9600 . ?
C32 H32B 0.9600 . ?
C32 H32C 0.9600 . ?

loop_
_geom_torsion_atom_site_label_1
_geom_torsion_atom_site_label_2
_geom_torsion_atom_site_label_3
_geom_torsion_atom_site_label_4
_geom_torsion
_geom_torsion_site_symmetry_1
_geom_torsion_site_symmetry_2
_geom_torsion_site_symmetry_3
_geom_torsion_site_symmetry_4
_geom_torsion_publ_flag
O16 Ho1 O1 P1 -101(3) . . . . ?
O7 Ho1 O1 P1 74(3) . . . . ?
O4 Ho1 O1 P1 4(3) . . . . ?
O13 Ho1 O1 P1 -160(2) . . . . ?
O10 Ho1 O1 P1 139(3) . . . . ?
O19 Ho1 O1 P1 -37(3) . . . . ?
O16 Ho1 O4 P2 98(3) . . . . ?
O7 Ho1 O4 P2 -104(3) . . . . ?
O13 Ho1 O4 P2 -176(3) . . . . ?
O1 Ho1 O4 P2 25(3) . . . . ?
O10 Ho1 O4 P2 -36(3) . . . . ?
O19 Ho1 O4 P2 175(3) . . . . ?
O16 Ho1 O7 P3 -82(3) . . . . ?
O4 Ho1 O7 P3 180(2) . . . . ?
O13 Ho1 O7 P3 -32(2) . . . . ?
O1 Ho1 O7 P3 113(2) . . . . ?
O10 Ho1 O7 P3 48(2) . . . . ?
O19 Ho1 O7 P3 -109(2) . . . . ?
O16 Ho1 O10 P4 150(3) . . . . ?
O7 Ho1 O10 P4 -12(3) . . . . ?
O4 Ho1 O10 P4 -81(3) . . . . ?
O13 Ho1 O10 P4 78(3) . . . . ?
O1 Ho1 O10 P4 -141(3) . . . . ?
O19 Ho1 O10 P4 34(3) . . . . ?
O16 Ho1 O13 P5 -3(3) . . . . ?
O7 Ho1 O13 P5 -166(3) . . . . ?
O4 Ho1 O13 P5 -95(3) . . . . ?
O1 Ho1 O13 P5 56(3) . . . . ?
O10 Ho1 O13 P5 116(3) . . . . ?
O19 Ho1 O13 P5 -87(3) . . . . ?
O7 Ho1 O16 P6 22(4) . . . . ?
O4 Ho1 O16 P6 117(3) . . . . ?
O13 Ho1 O16 P6 -29(3) . . . . ?
O1 Ho1 O16 P6 -171(3) . . . . ?
O10 Ho1 O16 P6 -102(3) . . . . ?
O19 Ho1 O16 P6 49(3) . . . . ?
O28 W1 O20 P7 -179.9(17) . . . . ?
O25 W1 O20 P7 129(2) . . . . ?
O26 W1 O20 P7 45.0(17) . . . . ?
O27 W1 O20 P7 -43.0(17) . . . . ?
O24 W1 O20 P7 -129.5(19) . . . . ?
O23 W1 O20 P7 -1.3(13) 3_676 . . . ?
O28 W1 O20 O21 -115(3) . . . 3_676 ?
O25 W1 O20 O21 -165(3) . . . 3_676 ?
O26 W1 O20 O21 110(2) . . . 3_676 ?
O27 W1 O20 O21 22(2) . . . 3_676 ?
O24 W1 O20 O21 -64(2) . . . 3_676 ?
O23 W1 O20 O21 64(2) 3_676 . . 3_676 ?
O28 W1 O20 O22 111(3) . . . 3_676 ?
O25 W1 O20 O22 61(2) . . . 3_676 ?
O26 W1 O20 O22 -24(2) . . . 3_676 ?
O27 W1 O20 O22 -112(2) . . . 3_676 ?
O24 W1 O20 O22 162(3) . . . 3_676 ?
O23 W1 O20 O22 -70(2) 3_676 . . 3_676 ?
O28 W1 O20 W3 47(3) . . . . ?
O25 W1 O20 W3 -3.8(6) . . . . ?
O26 W1 O20 W3 -88.4(8) . . . . ?
O27 W1 O20 W3 -176.4(8) . . . . ?
O24 W1 O20 W3 97.1(10) . . . . ?
O23 W1 O20 W3 -134.7(16) 3_676 . . . ?
O28 W1 O20 W2 -47(3) . . . . ?
O25 W1 O20 W2 -97.5(10) . . . . ?
O26 W1 O20 W2 178.0(8) . . . . ?
O27 W1 O20 W2 90.0(9) . . . . ?
O24 W1 O20 W2 3.5(7) . . . . ?
O23 W1 O20 W2 131.7(16) 3_676 . . . ?
O33 W3 O20 P7 -175.7(16) . . . . ?
O40 W3 O20 P7 43.8(19) 3_676 . . . ?
O32 W3 O20 P7 -44.4(19) . . . . ?
O25 W3 O20 P7 -130(2) . . . . ?
O29 W3 O20 P7 130(2) . . . . ?
O22 W3 O20 P7 1.8(14) 3_676 . . . ?
O33 W3 O20 O21 119(3) . . . 3_676 ?
O40 W3 O20 O21 -22(2) 3_676 . . 3_676 ?
O32 W3 O20 O21 -110(2) . . . 3_676 ?
O25 W3 O20 O21 165(3) . . . 3_676 ?
O29 W3 O20 O21 65(2) . . . 3_676 ?
O22 W3 O20 O21 -63(2) 3_676 . . 3_676 ?
O33 W3 O20 O22 -178(2) . . . 3_676 ?
O40 W3 O20 O22 42.0(14) 3_676 . . 3_676 ?
O32 W3 O20 O22 -46.2(14) . . . 3_676 ?
O25 W3 O20 O22 -131.7(16) . . . 3_676 ?
O29 W3 O20 O22 128.1(15) . . . 3_676 ?
O33 W3 O20 W1 -42(3) . . . . ?
O40 W3 O20 W1 177.6(8) 3_676 . . . ?
O32 W3 O20 W1 89.4(9) . . . . ?
O25 W3 O20 W1 3.9(6) . . . . ?
O29 W3 O20 W1 -96.3(10) . . . . ?
O22 W3 O20 W1 135.6(17) 3_676 . . . ?
O33 W3 O20 W2 52(3) . . . . ?
O40 W3 O20 W2 -88.9(9) 3_676 . . . ?
O32 W3 O20 W2 -177.1(9) . . . . ?
O25 W3 O20 W2 97.4(10) . . . . ?
O29 W3 O20 W2 -2.7(7) . . . . ?
O22 W3 O20 W2 -130.9(17) 3_676 . . . ?
O31 W2 O20 P7 178.7(17) . . . . ?
O38 W2 O20 P7 -42.6(18) 3_676 . . . ?
O30 W2 O20 P7 43.7(18) . . . . ?
O24 W2 O20 P7 130(2) . . . . ?
O29 W2 O20 P7 -130(2) . . . . ?
O31 W2 O20 O21 177(2) . . . 3_676 ?
O38 W2 O20 O21 -44.1(14) 3_676 . . 3_676 ?
O30 W2 O20 O21 42.3(14) . . . 3_676 ?
O24 W2 O20 O21 128.6(16) . . . 3_676 ?
O29 W2 O20 O21 -131.5(16) . . . 3_676 ?
O31 W2 O20 O22 -114(3) . . . 3_676 ?
O38 W2 O20 O22 24(2) 3_676 . . 3_676 ?
O30 W2 O20 O22 111(2) . . . 3_676 ?
O24 W2 O20 O22 -163(2) . . . 3_676 ?
O29 W2 O20 O22 -63(2) . . . 3_676 ?
O31 W2 O20 W1 45(3) . . . . ?
O38 W2 O20 W1 -176.1(8) 3_676 . . . ?
O30 W2 O20 W1 -89.8(9) . . . . ?
O24 W2 O20 W1 -3.5(7) . . . . ?
O29 W2 O20 W1 96.4(10) . . . . ?
O31 W2 O20 W3 -48(3) . . . . ?
O38 W2 O20 W3 90.1(9) 3_676 . . . ?
O30 W2 O20 W3 176.5(9) . . . . ?
O24 W2 O20 W3 -97.2(10) . . . . ?
O29 W2 O20 W3 2.7(7) . . . . ?
O36 W4 O21 P7 -179.6(17) . . . . ?
O35 W4 O21 P7 -44(2) . . . . ?
O30 W4 O21 P7 -132(2) 3_676 . . . ?
O34 W4 O21 P7 130(2) . . . . ?
O32 W4 O21 P7 44(2) . . . . ?
O22 W4 O21 P7 -0.9(16) 3_676 . . . ?
O36 W4 O21 O22 -179(2) . . . 3_676 ?
O35 W4 O21 O22 -43.3(14) . . . 3_676 ?
O30 W4 O21 O22 -131.1(16) 3_676 . . 3_676 ?
O34 W4 O21 O22 131.1(16) . . . 3_676 ?
O32 W4 O21 O22 44.7(14) . . . 3_676 ?
O36 W4 O21 O20 -103(3) . . . 3_676 ?
O35 W4 O21 O20 32(2) . . . 3_676 ?
O30 W4 O21 O20 -56(2) 3_676 . . 3_676 ?
O34 W4 O21 O20 -153(3) . . . 3_676 ?
O32 W4 O21 O20 120(2) . . . 3_676 ?
O22 W4 O21 O20 75(3) 3_676 . . 3_676 ?
O36 W4 O21 O23 105(3) . . . 3_676 ?
O35 W4 O21 O23 -120(3) . . . 3_676 ?
O30 W4 O21 O23 153(3) 3_676 . . 3_676 ?
O34 W4 O21 O23 55(2) . . . 3_676 ?
O32 W4 O21 O23 -32(3) . . . 3_676 ?
O22 W4 O21 O23 -76(3) 3_676 . . 3_676 ?
O41 W6 O22 P7 178.2(15) . . . . ?
O37 W6 O22 P7 -45.4(18) . . . . ?
O27 W6 O22 P7 42.5(18) . . . . ?
O40 W6 O22 P7 -132(2) . . . . ?
O35 W6 O22 P7 128(2) 3_676 . . . ?
O23 W6 O22 P7 -0.9(14) 3_676 . . . ?
O41 W6 O22 O23 179(2) . . . 3_676 ?
O37 W6 O22 O23 -44.6(13) . . . 3_676 ?
O27 W6 O22 O23 43.4(13) . . . 3_676 ?
O40 W6 O22 O23 -131.3(15) . . . 3_676 ?
O35 W6 O22 O23 129.3(15) 3_676 . . 3_676 ?
O41 W6 O22 O21 109(3) . . . 3_676 ?
O37 W6 O22 O21 -115(2) . . . 3_676 ?
O27 W6 O22 O21 -27(2) . . . 3_676 ?
O40 W6 O22 O21 158(3) . . . 3_676 ?
O35 W6 O22 O21 59(2) 3_676 . . 3_676 ?
O23 W6 O22 O21 -70(2) 3_676 . . 3_676 ?
O41 W6 O22 O20 -107(3) . . . 3_676 ?
O37 W6 O22 O20 29(2) . . . 3_676 ?
O27 W6 O22 O20 117(2) . . . 3_676 ?
O40 W6 O22 O20 -58(2) . . . 3_676 ?
O35 W6 O22 O20 -157(3) 3_676 . . 3_676 ?
O23 W6 O22 O20 74(2) 3_676 . . 3_676 ?
O41 W6 O22 W3 -45(3) . . . 3_676 ?
O37 W6 O22 W3 91.1(8) . . . 3_676 ?
O27 W6 O22 W3 179.0(7) . . . 3_676 ?
O40 W6 O22 W3 4.3(6) . . . 3_676 ?
O35 W6 O22 W3 -95.0(9) 3_676 . . 3_676 ?
O23 W6 O22 W3 135.6(16) 3_676 . . 3_676 ?
O41 W6 O22 W4 46(3) . . . 3_676 ?
O37 W6 O22 W4 -177.9(8) . . . 3_676 ?
O27 W6 O22 W4 -89.9(8) . . . 3_676 ?
O40 W6 O22 W4 95.4(9) . . . 3_676 ?
O35 W6 O22 W4 -4.0(7) 3_676 . . 3_676 ?
O23 W6 O22 W4 -133.3(16) 3_676 . . 3_676 ?
O31 W2 O24 W1 -157.8(14) . . . . ?
O38 W2 O24 W1 26(3) 3_676 . . . ?
O30 W2 O24 W1 102.0(14) . . . . ?
O29 W2 O24 W1 -55.1(14) . . . . ?
O20 W2 O24 W1 6.6(14) . . . . ?
O28 W1 O24 W2 156.8(14) . . . . ?
O25 W1 O24 W2 52.1(14) . . . . ?
O26 W1 O24 W2 -20(3) . . . . ?
O27 W1 O24 W2 -100.6(14) . . . . ?
O20 W1 O24 W2 -6.6(14) . . . . ?
O23 W1 O24 W2 -39.4(16) 3_676 . . . ?
O33 W3 O25 W1 155.2(15) . . . . ?
O40 W3 O25 W1 -23(3) 3_676 . . . ?
O32 W3 O25 W1 -104.8(16) . . . . ?
O29 W3 O25 W1 53.4(16) . . . . ?
O20 W3 O25 W1 -8.9(15) . . . . ?
O22 W3 O25 W1 -39.5(16) 3_676 . . . ?
O28 W1 O25 W3 -154.1(15) . . . . ?
O26 W1 O25 W3 103.7(16) . . . . ?
O27 W1 O25 W3 25(3) . . . . ?
O24 W1 O25 W3 -53.7(16) . . . . ?
O20 W1 O25 W3 8.9(15) . . . . ?
O23 W1 O25 W3 40.3(17) 3_676 . . . ?
O28 W1 O26 W5 152.2(14) . . . . ?
O25 W1 O26 W5 -103.2(14) . . . . ?
O27 W1 O26 W5 49.6(14) . . . . ?
O24 W1 O26 W5 -31(3) . . . . ?
O20 W1 O26 W5 -43.1(15) . . . . ?
O23 W1 O26 W5 -9.3(13) 3_676 . . . ?
O39 W5 O26 W1 -153.7(14) . . . . ?
O34 W5 O26 W1 104.4(14) . . . . ?
O38 W5 O26 W1 28(2) . . . . ?
O37 W5 O26 W1 -50.4(14) . . . . ?
O23 W5 O26 W1 9.4(13) 3_676 . . . ?
O28 W1 O27 W6 -153.3(15) . . . . ?
O25 W1 O27 W6 27(2) . . . . ?
O26 W1 O27 W6 -50.8(15) . . . . ?
O24 W1 O27 W6 105.9(15) . . . . ?
O20 W1 O27 W6 41.5(16) . . . . ?
O23 W1 O27 W6 10.1(14) 3_676 . . . ?
O41 W6 O27 W1 152.8(14) . . . . ?
O37 W6 O27 W1 52.1(15) . . . . ?
O40 W6 O27 W1 -29(3) . . . . ?
O35 W6 O27 W1 -105.4(15) 3_676 . . . ?
O23 W6 O27 W1 -10.3(14) 3_676 . . . ?
O22 W6 O27 W1 -40.5(16) . . . . ?
O33 W3 O29 W2 -156.7(14) . . . . ?
O40 W3 O29 W2 100.7(15) 3_676 . . . ?
O32 W3 O29 W2 20(3) . . . . ?
O25 W3 O29 W2 -53.7(14) . . . . ?
O20 W3 O29 W2 5.4(14) . . . . ?
O22 W3 O29 W2 37.8(15) 3_676 . . . ?
O31 W2 O29 W3 158.3(14) . . . . ?
O38 W2 O29 W3 -99.8(15) 3_676 . . . ?
O30 W2 O29 W3 -21(3) . . . . ?
O24 W2 O29 W3 57.5(15) . . . . ?
O20 W2 O29 W3 -5.4(14) . . . . ?
O31 W2 O30 W4 157.2(14) . . . 3_676 ?
O38 W2 O30 W4 55.9(15) 3_676 . . 3_676 ?
O24 W2 O30 W4 -101.7(15) . . . 3_676 ?
O29 W2 O30 W4 -23(3) . . . 3_676 ?
O20 W2 O30 W4 -37.4(16) . . . 3_676 ?
O33 W3 O32 W4 -155.2(14) . . . . ?
O40 W3 O32 W4 -52.7(14) 3_676 . . . ?
O25 W3 O32 W4 101.1(14) . . . . ?
O29 W3 O32 W4 28(3) . . . . ?
O20 W3 O32 W4 41.2(16) . . . . ?
O22 W3 O32 W4 8.5(13) 3_676 . . . ?
O36 W4 O32 W3 154.1(14) . . . . ?
O35 W4 O32 W3 53.8(15) . . . . ?
O30 W4 O32 W3 -30(3) 3_676 . . . ?
O34 W4 O32 W3 -102.2(14) . . . . ?
O21 W4 O32 W3 -39.3(16) . . . . ?
O22 W4 O32 W3 -8.5(14) 3_676 . . . ?
O39 W5 O34 W4 153.6(14) . . . . ?
O38 W5 O34 W4 53.3(14) . . . . ?
O26 W5 O34 W4 -101.9(15) . . . . ?
O37 W5 O34 W4 -21(2) . . . . ?
O23 W5 O34 W4 -38.5(15) 3_676 . . . ?
O36 W4 O34 W5 -155.1(14) . . . . ?
O35 W4 O34 W5 23(3) . . . . ?
O30 W4 O34 W5 -54.4(15) 3_676 . . . ?
O32 W4 O34 W5 102.7(15) . . . . ?
O21 W4 O34 W5 9.8(14) . . . . ?
O22 W4 O34 W5 39.3(15) 3_676 . . . ?
O36 W4 O35 W6 -156.0(15) . . . 3_676 ?
O30 W4 O35 W6 102.5(15) 3_676 . . 3_676 ?
O34 W4 O35 W6 26(3) . . . 3_676 ?
O32 W4 O35 W6 -53.7(15) . . . 3_676 ?
O21 W4 O35 W6 37.6(16) . . . 3_676 ?
O22 W4 O35 W6 7.8(13) 3_676 . . 3_676 ?
O41 W6 O37 W5 -152.7(13) . . . . ?
O27 W6 O37 W5 -51.4(13) . . . . ?
O40 W6 O37 W5 103.2(13) . . . . ?
O35 W6 O37 W5 26(3) 3_676 . . . ?
O23 W6 O37 W5 9.9(13) 3_676 . . . ?
O22 W6 O37 W5 40.4(14) . . . . ?
O39 W5 O37 W6 155.8(13) . . . . ?
O34 W5 O37 W6 -30(2) . . . . ?
O38 W5 O37 W6 -103.8(14) . . . . ?
O26 W5 O37 W6 51.3(14) . . . . ?
O23 W5 O37 W6 -9.8(12) 3_676 . . . ?
O39 W5 O38 W2 -154.0(15) . . . 3_676 ?
O34 W5 O38 W2 -52.5(15) . . . 3_676 ?
O26 W5 O38 W2 24(3) . . . 3_676 ?
O37 W5 O38 W2 102.9(15) . . . 3_676 ?
O23 W5 O38 W2 41.0(16) 3_676 . . 3_676 ?
O41 W6 O40 W3 156.2(14) . . . 3_676 ?
O37 W6 O40 W3 -102.9(14) . . . 3_676 ?
O27 W6 O40 W3 -21(2) . . . 3_676 ?
O35 W6 O40 W3 54.6(14) 3_676 . . 3_676 ?
O23 W6 O40 W3 -38.5(15) 3_676 . . 3_676 ?
O22 W6 O40 W3 -9.1(13) . . . 3_676 ?
O50 W7 O42 P8 -178.0(18) . . . . ?
O47 W7 O42 P8 132(2) . . . . ?
O48 W7 O42 P8 42.1(19) . . . . ?
O49 W7 O42 P8 -44(2) . . . . ?
O46 W7 O42 P8 -131(2) . . . . ?
O45 W7 O42 P8 -1.1(13) 3_775 . . . ?
O50 W7 O42 O45 -177(2) . . . 3_775 ?
O47 W7 O42 O45 133.1(16) . . . 3_775 ?
O48 W7 O42 O45 43.1(14) . . . 3_775 ?
O49 W7 O42 O45 -43.0(14) . . . 3_775 ?
O46 W7 O42 O45 -129.5(16) . . . 3_775 ?
O50 W7 O42 O43 -97(4) . . . 3_775 ?
O47 W7 O42 O43 -147(3) . . . 3_775 ?
O48 W7 O42 O43 123(3) . . . 3_775 ?
O49 W7 O42 O43 37(3) . . . 3_775 ?
O46 W7 O42 O43 -50(3) . . . 3_775 ?
O45 W7 O42 O43 80(3) 3_775 . . 3_775 ?
O50 W7 O42 O44 104(3) . . . 3_775 ?
O47 W7 O42 O44 54(2) . . . 3_775 ?
O48 W7 O42 O44 -36(3) . . . 3_775 ?
O49 W7 O42 O44 -122(3) . . . 3_775 ?
O46 W7 O42 O44 151(3) . . . 3_775 ?
O45 W7 O42 O44 -79(3) 3_775 . . 3_775 ?
O60 W11 O43 P8 177.9(16) . . . . ?
O59 W11 O43 P8 135(2) . . . . ?
O56 W11 O43 P8 -127(2) . . . . ?
O58 W11 O43 P8 47.0(19) . . . . ?
O48 W11 O43 P8 -38.8(19) . . . . ?
O60 W11 O43 O42 108(3) . . . 3_775 ?
O59 W11 O43 O42 66(3) . . . 3_775 ?
O56 W11 O43 O42 164(3) . . . 3_775 ?
O58 W11 O43 O42 -23(3) . . . 3_775 ?
O48 W11 O43 O42 -108(3) . . . 3_775 ?
O60 W11 O43 O45 179(2) . . . 3_775 ?
O59 W11 O43 O45 136.5(15) . . . 3_775 ?
O56 W11 O43 O45 -125.7(15) . . . 3_775 ?
O58 W11 O43 O45 48.1(13) . . . 3_775 ?
O48 W11 O43 O45 -37.7(13) . . . 3_775 ?
O60 W11 O43 W8 38(3) . . . 3_775 ?
O59 W11 O43 W8 -4.9(6) . . . 3_775 ?
O56 W11 O43 W8 93.0(10) . . . 3_775 ?
O58 W11 O43 W8 -93.3(9) . . . 3_775 ?
O48 W11 O43 W8 -179.0(8) . . . 3_775 ?
O63 W12 O44 P8 -175.2(15) . . . . ?
O62 W12 O44 P8 128(2) . . . . ?
O58 W12 O44 P8 -45.5(19) . . . . ?
O49 W12 O44 P8 40.4(19) . . . . ?
O61 W12 O44 P8 -131(2) . . . . ?
O63 W12 O44 O45 -178(2) . . . 3_775 ?
O62 W12 O44 O45 126.0(15) . . . 3_775 ?
O58 W12 O44 O45 -48.0(13) . . . 3_775 ?
O49 W12 O44 O45 38.0(13) . . . 3_775 ?
O61 W12 O44 O45 -133.6(15) . . . 3_775 ?
O63 W12 O44 O42 -108(3) . . . 3_775 ?
O62 W12 O44 O42 -164(3) . . . 3_775 ?
O58 W12 O44 O42 22(3) . . . 3_775 ?
O49 W12 O44 O42 108(3) . . . 3_775 ?
O61 W12 O44 O42 -64(2) . . . 3_775 ?
O63 W12 O44 W9 -40(3) . . . 3_775 ?
O62 W12 O44 W9 -96.8(10) . . . 3_775 ?
O58 W12 O44 W9 89.3(8) . . . 3_775 ?
O49 W12 O44 W9 175.3(8) . . . 3_775 ?
O61 W12 O44 W9 3.7(7) . . . 3_775 ?
O63 W12 O44 W10 52(3) . . . 3_775 ?
O62 W12 O44 W10 -4.4(7) . . . 3_775 ?
O58 W12 O44 W10 -178.3(9) . . . 3_775 ?
O49 W12 O44 W10 -92.3(9) . . . 3_775 ?
O61 W12 O44 W10 96.1(10) . . . 3_775 ?
O53 W8 O46 W7 -154.6(15) . . . . ?
O52 W8 O46 W7 102.9(15) . . . . ?
O59 W8 O46 W7 24(3) 3_775 . . . ?
O51 W8 O46 W7 -51.4(15) . . . . ?
O43 W8 O46 W7 38.9(16) 3_775 . . . ?
O50 W7 O46 W8 154.9(15) . . . . ?
O47 W7 O46 W8 53.2(15) . . . . ?
O48 W7 O46 W8 -29(3) . . . . ?
O49 W7 O46 W8 -104.3(15) . . . . ?
O45 W7 O46 W8 -38.5(16) 3_775 . . . ?
O42 W7 O46 W8 -11.5(14) . . . . ?
O50 W7 O47 W9 -158.2(16) . . . . ?
O48 W7 O47 W9 100.2(17) . . . . ?
O49 W7 O47 W9 17(3) . . . . ?
O46 W7 O47 W9 -55.3(16) . . . . ?
O45 W7 O47 W9 33.1(18) 3_775 . . . ?
O42 W7 O47 W9 7.6(15) . . . . ?
O55 W9 O47 W7 155.9(16) . . . . ?
O54 W9 O47 W7 -100.8(17) . . . . ?
O51 W9 O47 W7 55.7(17) . . . . ?
O61 W9 O47 W7 -21(3) 3_775 . . . ?
O44 W9 O47 W7 -36.0(18) 3_775 . . . ?
O50 W7 O48 W11 156.8(13) . . . . ?
O47 W7 O48 W11 -100.2(13) . . . . ?
O49 W7 O48 W11 56.3(13) . . . . ?
O46 W7 O48 W11 -19(2) . . . . ?
O45 W7 O48 W11 -9.0(12) 3_775 . . . ?
O42 W7 O48 W11 -35.0(14) . . . . ?
O60 W11 O48 W7 -156.7(13) . . . . ?
O59 W11 O48 W7 24(2) . . . . ?
O56 W11 O48 W7 101.6(13) . . . . ?
O58 W11 O48 W7 -54.7(13) . . . . ?
O43 W11 O48 W7 35.8(14) . . . . ?
O50 W7 O49 W12 -157.6(14) . . . . ?
O47 W7 O49 W12 27(3) . . . . ?
O48 W7 O49 W12 -57.1(14) . . . . ?
O46 W7 O49 W12 98.9(14) . . . . ?
O45 W7 O49 W12 9.4(13) 3_775 . . . ?
O42 W7 O49 W12 35.6(15) . . . . ?
O63 W12 O49 W7 156.6(13) . . . . ?
O62 W12 O49 W7 -99.0(14) . . . . ?
O58 W12 O49 W7 55.1(14) . . . . ?
O61 W12 O49 W7 -17(3) . . . . ?
O44 W12 O49 W7 -36.4(15) . . . . ?
O55 W9 O51 W8 -151.6(14) . . . . ?
O54 W9 O51 W8 23(3) . . . . ?
O61 W9 O51 W8 107.3(14) 3_775 . . . ?
O47 W9 O51 W8 -49.2(14) . . . . ?
O44 W9 O51 W8 43.7(15) 3_775 . . . ?
O53 W8 O51 W9 149.6(14) . . . . ?
O46 W8 O51 W9 48.9(14) . . . . ?
O52 W8 O51 W9 -34(2) . . . . ?
O59 W8 O51 W9 -105.3(15) 3_775 . . . ?
O43 W8 O51 W9 -44.3(15) 3_775 . . . ?
O53 W8 O52 W10 158.0(14) . . . 3_775 ?
O46 W8 O52 W10 -100.8(15) . . . 3_775 ?
O59 W8 O52 W10 53.0(15) 3_775 . . 3_775 ?
O51 W8 O52 W10 -19(3) . . . 3_775 ?
O43 W8 O52 W10 -7.0(14) 3_775 . . 3_775 ?
O55 W9 O54 W10 -153.3(13) . . . . ?
O51 W9 O54 W10 32(2) . . . . ?
O61 W9 O54 W10 -51.9(13) 3_775 . . . ?
O47 W9 O54 W10 104.2(13) . . . . ?
O44 W9 O54 W10 9.3(12) 3_775 . . . ?
O57 W10 O54 W9 152.3(13) . . . . ?
O52 W10 O54 W9 -29(2) 3_775 . . . ?
O62 W10 O54 W9 49.0(13) 3_775 . . . ?
O56 W10 O54 W9 -106.0(13) . . . . ?
O44 W10 O54 W9 -9.3(13) 3_775 . . . ?
O60 W11 O56 W10 161.8(15) . . . . ?
O59 W11 O56 W10 59.6(15) . . . . ?
O58 W11 O56 W10 -16(3) . . . . ?
O48 W11 O56 W10 -95.9(15) . . . . ?
O43 W11 O56 W10 -0.9(14) . . . . ?
O57 W10 O56 W11 -163.0(15) . . . . ?
O52 W10 O56 W11 -59.8(15) 3_775 . . . ?
O62 W10 O56 W11 9(3) 3_775 . . . ?
O54 W10 O56 W11 95.8(15) . . . . ?
O44 W10 O56 W11 31.9(17) 3_775 . . . ?
O63 W12 O58 W11 -155.9(14) . . . . ?
O62 W12 O58 W11 29(3) . . . . ?
O49 W12 O58 W11 -52.5(14) . . . . ?
O61 W12 O58 W11 105.5(15) . . . . ?
O44 W12 O58 W11 41.3(16) . . . . ?
O60 W11 O58 W12 154.2(14) . . . . ?
O59 W11 O58 W12 -102.7(15) . . . . ?
O56 W11 O58 W12 -28(3) . . . . ?
O48 W11 O58 W12 52.8(14) . . . . ?
O43 W11 O58 W12 -41.7(15) . . . . ?
O60 W11 O59 W8 -155.6(14) . . . 3_775 ?
O56 W11 O59 W8 -55.0(14) . . . 3_775 ?
O58 W11 O59 W8 101.7(14) . . . 3_775 ?
O48 W11 O59 W8 24(2) . . . 3_775 ?
O43 W11 O59 W8 10.2(13) . . . 3_775 ?
O63 W12 O61 W9 157.5(13) . . . 3_775 ?
O62 W12 O61 W9 53.8(14) . . . 3_775 ?
O58 W12 O61 W9 -100.7(14) . . . 3_775 ?
O49 W12 O61 W9 -29(3) . . . 3_775 ?
O44 W12 O61 W9 -7.2(13) . . . 3_775 ?
O63 W12 O62 W10 -151.9(15) . . . 3_775 ?
O58 W12 O62 W10 23(3) . . . 3_775 ?
O49 W12 O62 W10 103.8(16) . . . 3_775 ?
O61 W12 O62 W10 -53.2(16) . . . 3_775 ?
O44 W12 O62 W10 9.4(15) . . . 3_775 ?
Ho1 O1 P1 O3 89(3) . . . . ?
Ho1 O1 P1 O2 -153(3) . . . . ?
Ho1 O1 P1 C1 -30(3) . . . . ?
C5 O3 P1 O1 40(2) . . . . ?
C5 O3 P1 O2 -83(2) . . . . ?
C5 O3 P1 C1 166(2) . . . . ?
C3 O2 P1 O1 22.9(19) . . . . ?
C3 O2 P1 O3 147.5(15) . . . . ?
C3 O2 P1 C1 -104.7(17) . . . . ?
Ho1 O4 P2 O6 80(3) . . . . ?
Ho1 O4 P2 O5 -158(3) . . . . ?
Ho1 O4 P2 C2 -39(4) . . . . ?
C9 O6 P2 O4 44(2) . . . . ?
C9 O6 P2 O5 -75(2) . . . . ?
C9 O6 P2 C2 170(2) . . . . ?
C7 O5 P2 O4 -163.4(19) . . . . ?
C7 O5 P2 O6 -40(2) . . . . ?
C7 O5 P2 C2 73(2) . . . . ?
Ho1 O7 P3 O8 87(2) . . . . ?
Ho1 O7 P3 O9 -151(2) . . . . ?
Ho1 O7 P3 C11 -30(3) . . . . ?
C13 O8 P3 O7 59(2) . . . . ?
C13 O8 P3 O9 -60(2) . . . . ?
C13 O8 P3 C11 -178.5(19) . . . . ?
C15 O9 P3 O7 -174.5(17) . . . . ?
C15 O9 P3 O8 -51.2(19) . . . . ?
C15 O9 P3 C11 63(2) . . . . ?
Ho1 O10 P4 O12 135(2) . . . . ?
Ho1 O10 P4 O11 -104(3) . . . . ?
Ho1 O10 P4 C12 12(3) . . . . ?
C19 O12 P4 O10 167.2(18) . . . . ?
C19 O12 P4 O11 43(2) . . . . ?
C19 O12 P4 C12 -66(2) . . . . ?
C17 O11 P4 O10 -58(2) . . . . ?
C17 O11 P4 O12 62(2) . . . . ?
C17 O11 P4 C12 177.0(18) . . . . ?
Ho1 O13 P5 O14 150(2) . . . . ?
Ho1 O13 P5 O15 -92(3) . . . . ?
Ho1 O13 P5 C21 34(3) . . . . ?
C23 O14 P5 O13 41(2) . . . . ?
C23 O14 P5 O15 -76(2) . . . . ?
C23 O14 P5 C21 165(2) . . . . ?
C25 O15 P5 O13 -170.1(19) . . . . ?
C25 O15 P5 O14 -48(2) . . . . ?
C25 O15 P5 C21 63(2) . . . . ?
Ho1 O16 P6 O18 -72(3) . . . . ?
Ho1 O16 P6 O17 164(3) . . . . ?
Ho1 O16 P6 C22 43(3) . . . . ?
C29 O18 P6 O16 -49(3) . . . . ?
C29 O18 P6 O17 74(3) . . . . ?
C29 O18 P6 C22 -172(2) . . . . ?
C27 O17 P6 O16 175(2) . . . . ?
C27 O17 P6 O18 51(3) . . . . ?
C27 O17 P6 C22 -60(3) . . . . ?
O22 O21 P7 O21 -119(100) 3_676 . . 3_676 ?
O20 O21 P7 O21 122(100) 3_676 . . 3_676 ?
O23 O21 P7 O21 4(100) 3_676 . . 3_676 ?
W4 O21 P7 O21 -118(100) . . . 3_676 ?
O20 O21 P7 O22 -119.3(18) 3_676 . . 3_676 ?
O23 O21 P7 O22 123.5(17) 3_676 . . 3_676 ?
W4 O21 P7 O22 1.0(18) . . . 3_676 ?
O22 O21 P7 O22 180.000(2) 3_676 . . . ?
O20 O21 P7 O22 60.7(18) 3_676 . . . ?
O23 O21 P7 O22 -56.5(17) 3_676 . . . ?
W4 O21 P7 O22 -179.0(18) . . . . ?
O22 O21 P7 O23 56.5(17) 3_676 . . . ?
O20 O21 P7 O23 -62.8(17) 3_676 . . . ?
O23 O21 P7 O23 180.000(16) 3_676 . . . ?
W4 O21 P7 O23 57(2) . . . . ?
O22 O21 P7 O23 -123.5(17) 3_676 . . 3_676 ?
O20 O21 P7 O23 117.2(17) 3_676 . . 3_676 ?
W4 O21 P7 O23 -123(2) . . . 3_676 ?
O22 O21 P7 O20 119.3(18) 3_676 . . 3_676 ?
O23 O21 P7 O20 -117.2(17) 3_676 . . 3_676 ?
W4 O21 P7 O20 120(2) . . . 3_676 ?
O22 O21 P7 O20 -60.7(18) 3_676 . . . ?
O20 O21 P7 O20 180.000(15) 3_676 . . . ?
O23 O21 P7 O20 62.8(17) 3_676 . . . ?
W4 O21 P7 O20 -60(2) . . . . ?
O23 O22 P7 O21 -120.0(18) 3_676 . . 3_676 ?
O20 O22 P7 O21 118.9(18) 3_676 . . 3_676 ?
W6 O22 P7 O21 -119(2) . . . 3_676 ?
W3 O22 P7 O21 117(2) 3_676 . . 3_676 ?
W4 O22 P7 O21 0.9(16) 3_676 . . 3_676 ?
O23 O22 P7 O21 60.0(18) 3_676 . . . ?
O21 O22 P7 O21 180.000(3) 3_676 . . . ?
O20 O22 P7 O21 -61.1(18) 3_676 . . . ?
W6 O22 P7 O21 61(2) . . . . ?
W3 O22 P7 O21 -63(2) 3_676 . . . ?
W4 O22 P7 O21 -179.1(16) 3_676 . . . ?
O23 O22 P7 O22 -11(25) 3_676 . . 3_676 ?
O21 O22 P7 O22 109(25) 3_676 . . 3_676 ?
O20 O22 P7 O22 -132(25) 3_676 . . 3_676 ?
W6 O22 P7 O22 -10(25) . . . 3_676 ?
W3 O22 P7 O22 -134(25) 3_676 . . 3_676 ?
W4 O22 P7 O22 110(25) 3_676 . . 3_676 ?
O23 O22 P7 O23 180.000(7) 3_676 . . . ?
O21 O22 P7 O23 -60.0(18) 3_676 . . . ?
O20 O22 P7 O23 58.9(18) 3_676 . . . ?
W6 O22 P7 O23 -179.1(15) . . . . ?
W3 O22 P7 O23 57(2) 3_676 . . . ?
W4 O22 P7 O23 -59(2) 3_676 . . . ?
O21 O22 P7 O23 120.0(18) 3_676 . . 3_676 ?
O20 O22 P7 O23 -121.1(18) 3_676 . . 3_676 ?
W6 O22 P7 O23 0.9(15) . . . 3_676 ?
W3 O22 P7 O23 -123(2) 3_676 . . 3_676 ?
W4 O22 P7 O23 121(2) 3_676 . . 3_676 ?
O23 O22 P7 O20 121.1(18) 3_676 . . 3_676 ?
O21 O22 P7 O20 -118.9(18) 3_676 . . 3_676 ?
W6 O22 P7 O20 122(2) . . . 3_676 ?
W3 O22 P7 O20 -2.1(16) 3_676 . . 3_676 ?
W4 O22 P7 O20 -118(2) 3_676 . . 3_676 ?
O23 O22 P7 O20 -58.9(18) 3_676 . . . ?
O21 O22 P7 O20 61.1(18) 3_676 . . . ?
O20 O22 P7 O20 180.000(4) 3_676 . . . ?
W6 O22 P7 O20 -58(2) . . . . ?
W3 O22 P7 O20 177.9(16) 3_676 . . . ?
W4 O22 P7 O20 62(2) 3_676 . . . ?
O22 O23 P7 O21 120.8(18) 3_676 . . 3_676 ?
W6 O23 P7 O21 122(2) 3_676 . . 3_676 ?
W5 O23 P7 O21 -1.8(18) 3_676 . . 3_676 ?
W1 O23 P7 O21 -116(2) 3_676 . . 3_676 ?
O22 O23 P7 O21 -59.2(18) 3_676 . . . ?
O21 O23 P7 O21 180.000(16) 3_676 . . . ?
W6 O23 P7 O21 -58(2) 3_676 . . . ?
W5 O23 P7 O21 178.2(18) 3_676 . . . ?
W1 O23 P7 O21 64(2) 3_676 . . . ?
O21 O23 P7 O22 -120.8(18) 3_676 . . 3_676 ?
W6 O23 P7 O22 1.0(15) 3_676 . . 3_676 ?
W5 O23 P7 O22 -123(2) 3_676 . . 3_676 ?
W1 O23 P7 O22 123(2) 3_676 . . 3_676 ?
O22 O23 P7 O22 180.000(6) 3_676 . . . ?
O21 O23 P7 O22 59.2(18) 3_676 . . . ?
W6 O23 P7 O22 -179.0(15) 3_676 . . . ?
W5 O23 P7 O22 57(2) 3_676 . . . ?
W1 O23 P7 O22 -57(2) 3_676 . . . ?
O22 O23 P7 O23 9(100) 3_676 . . 3_676 ?
O21 O23 P7 O23 -111(100) 3_676 . . 3_676 ?
W6 O23 P7 O23 10(100) 3_676 . . 3_676 ?
W5 O23 P7 O23 -113(100) 3_676 . . 3_676 ?
W1 O23 P7 O23 133(100) 3_676 . . 3_676 ?
O22 O23 P7 O20 -121.6(17) 3_676 . . 3_676 ?
O21 O23 P7 O20 117.5(17) 3_676 . . 3_676 ?
W6 O23 P7 O20 -121(2) 3_676 . . 3_676 ?
W5 O23 P7 O20 116(2) 3_676 . . 3_676 ?
W1 O23 P7 O20 1.5(15) 3_676 . . 3_676 ?
O22 O23 P7 O20 58.4(17) 3_676 . . . ?
O21 O23 P7 O20 -62.5(17) 3_676 . . . ?
W6 O23 P7 O20 59(2) 3_676 . . . ?
W5 O23 P7 O20 -64(2) 3_676 . . . ?
W1 O23 P7 O20 -178.5(15) 3_676 . . . ?
O22 O20 P7 O21 -119.1(18) 3_676 . . 3_676 ?
W1 O20 P7 O21 118(2) . . . 3_676 ?
W3 O20 P7 O21 -121(2) . . . 3_676 ?
W2 O20 P7 O21 -1.7(17) . . . 3_676 ?
O21 O20 P7 O21 180.000(16) 3_676 . . . ?
O22 O20 P7 O21 60.9(18) 3_676 . . . ?
W1 O20 P7 O21 -62(2) . . . . ?
W3 O20 P7 O21 59(2) . . . . ?
W2 O20 P7 O21 178.3(17) . . . . ?
O21 O20 P7 O22 119.1(18) 3_676 . . 3_676 ?
W1 O20 P7 O22 -123(2) . . . 3_676 ?
W3 O20 P7 O22 -2.1(16) . . . 3_676 ?
W2 O20 P7 O22 117(2) . . . 3_676 ?
O21 O20 P7 O22 -60.9(18) 3_676 . . . ?
O22 O20 P7 O22 180.000(5) 3_676 . . . ?
W1 O20 P7 O22 57(2) . . . . ?
W3 O20 P7 O22 177.9(16) . . . . ?
W2 O20 P7 O22 -63(2) . . . . ?
O21 O20 P7 O23 63.3(18) 3_676 . . . ?
O22 O20 P7 O23 -55.8(17) 3_676 . . . ?
W1 O20 P7 O23 -178.4(16) . . . . ?
W3 O20 P7 O23 -58(2) . . . . ?
W2 O20 P7 O23 62(2) . . . . ?
O21 O20 P7 O23 -116.7(18) 3_676 . . 3_676 ?
O22 O20 P7 O23 124.2(17) 3_676 . . 3_676 ?
W1 O20 P7 O23 1.6(16) . . . 3_676 ?
W3 O20 P7 O23 122(2) . . . 3_676 ?
W2 O20 P7 O23 -118(2) . . . 3_676 ?
O21 O20 P7 O20 -128(100) 3_676 . . 3_676 ?
O22 O20 P7 O20 112(100) 3_676 . . 3_676 ?
W1 O20 P7 O20 -10(100) . . . 3_676 ?
W3 O20 P7 O20 110(100) . . . 3_676 ?
W2 O20 P7 O20 -130(100) . . . 3_676 ?
O42 O45 P8 O45 165(100) 3_775 . . 3_775 ?
O44 O45 P8 O45 43(100) 3_775 . . 3_775 ?
O43 O45 P8 O45 -71(100) 3_775 . . 3_775 ?
W7 O45 P8 O45 166(100) 3_775 . . 3_775 ?
O44 O45 P8 O42 -122.2(18) 3_775 . . 3_775 ?
O43 O45 P8 O42 124.4(18) 3_775 . . 3_775 ?
W7 O45 P8 O42 1.3(16) 3_775 . . 3_775 ?
O42 O45 P8 O42 180.000(5) 3_775 . . . ?
O44 O45 P8 O42 57.8(18) 3_775 . . . ?
O43 O45 P8 O42 -55.6(18) 3_775 . . . ?
W7 O45 P8 O42 -178.7(16) 3_775 . . . ?
O42 O45 P8 O43 55.6(18) 3_775 . . . ?
O44 O45 P8 O43 -66.6(17) 3_775 . . . ?
O43 O45 P8 O43 180.000(4) 3_775 . . . ?
W7 O45 P8 O43 57(2) 3_775 . . . ?
O42 O45 P8 O43 -124.4(18) 3_775 . . 3_775 ?
O44 O45 P8 O43 113.4(17) 3_775 . . 3_775 ?
W7 O45 P8 O43 -123(2) 3_775 . . 3_775 ?
O42 O45 P8 O44 -57.8(18) 3_775 . . . ?
O44 O45 P8 O44 180.000(1) 3_775 . . . ?
O43 O45 P8 O44 66.6(17) 3_775 . . . ?
W7 O45 P8 O44 -57(2) 3_775 . . . ?
O42 O45 P8 O44 122.2(18) 3_775 . . 3_775 ?
O43 O45 P8 O44 -113.4(17) 3_775 . . 3_775 ?
W7 O45 P8 O44 123(2) 3_775 . . 3_775 ?
O43 O42 P8 O45 -123.3(18) 3_775 . . 3_775 ?
O44 O42 P8 O45 122.8(18) 3_775 . . 3_775 ?
W7 O42 P8 O45 1.2(15) . . . 3_775 ?
O45 O42 P8 O45 180.000(6) 3_775 . . . ?
O43 O42 P8 O45 56.7(18) 3_775 . . . ?
O44 O42 P8 O45 -57.2(18) 3_775 . . . ?
W7 O42 P8 O45 -178.8(15) . . . . ?
O45 O42 P8 O42 -177(100) 3_775 . . 3_775 ?
O43 O42 P8 O42 59(100) 3_775 . . 3_775 ?
O44 O42 P8 O42 -54(100) 3_775 . . 3_775 ?
W7 O42 P8 O42 -176(100) . . . 3_775 ?
O45 O42 P8 O43 -56.7(18) 3_775 . . . ?
O43 O42 P8 O43 180.000(7) 3_775 . . . ?
O44 O42 P8 O43 66.1(17) 3_775 . . . ?
W7 O42 P8 O43 -55(2) . . . . ?
O45 O42 P8 O43 123.3(18) 3_775 . . 3_775 ?
O44 O42 P8 O43 -113.9(17) 3_775 . . 3_775 ?
W7 O42 P8 O43 125(2) . . . 3_775 ?
O45 O42 P8 O44 57.2(18) 3_775 . . . ?
O43 O42 P8 O44 -66.1(17) 3_775 . . . ?
O44 O42 P8 O44 180.000(1) 3_775 . . . ?
W7 O42 P8 O44 58(2) . . . . ?
O45 O42 P8 O44 -122.8(18) 3_775 . . 3_775 ?
O43 O42 P8 O44 113.9(17) 3_775 . . 3_775 ?
W7 O42 P8 O44 -122(2) . . . 3_775 ?
O42 O43 P8 O45 128.6(16) 3_775 . . 3_775 ?
W8 O43 P8 O45 130(2) 3_775 . . 3_775 ?
W11 O43 P8 O45 1.3(17) . . . 3_775 ?
O42 O43 P8 O45 -51.4(16) 3_775 . . . ?
O45 O43 P8 O45 180.000(4) 3_775 . . . ?
W8 O43 P8 O45 -50(2) 3_775 . . . ?
W11 O43 P8 O45 -178.7(17) . . . . ?
O45 O43 P8 O42 -128.6(16) 3_775 . . 3_775 ?
W8 O43 P8 O42 1.1(16) 3_775 . . 3_775 ?
W11 O43 P8 O42 -127(2) . . . 3_775 ?
O42 O43 P8 O42 180.000(7) 3_775 . . . ?
O45 O43 P8 O42 51.4(16) 3_775 . . . ?
W8 O43 P8 O42 -178.9(16) 3_775 . . . ?
W11 O43 P8 O42 53(2) . . . . ?
O42 O43 P8 O43 -95(3) 3_775 . . 3_775 ?
O45 O43 P8 O43 136(2) 3_775 . . 3_775 ?
W8 O43 P8 O43 -94(3) 3_775 . . 3_775 ?
W11 O43 P8 O43 137.4(13) . . . 3_775 ?
O42 O43 P8 O44 64.5(16) 3_775 . . . ?
O45 O43 P8 O44 -64.1(16) 3_775 . . . ?
W8 O43 P8 O44 65.6(19) 3_775 . . . ?
W11 O43 P8 O44 -63(2) . . . . ?
O42 O43 P8 O44 -115.5(16) 3_775 . . 3_775 ?
O45 O43 P8 O44 115.9(16) 3_775 . . 3_775 ?
W8 O43 P8 O44 -114.4(19) 3_775 . . 3_775 ?
W11 O43 P8 O44 117(2) . . . 3_775 ?
O42 O44 P8 O45 -127.7(16) 3_775 . . 3_775 ?
W12 O44 P8 O45 -3.0(17) . . . 3_775 ?
W9 O44 P8 O45 -126(2) 3_775 . . 3_775 ?
W10 O44 P8 O45 117.7(19) 3_775 . . 3_775 ?
O45 O44 P8 O45 180.000(1) 3_775 . . . ?
O42 O44 P8 O45 52.3(16) 3_775 . . . ?
W12 O44 P8 O45 177.0(17) . . . . ?
W9 O44 P8 O45 54(2) 3_775 . . . ?
W10 O44 P8 O45 -62.3(19) 3_775 . . . ?
O45 O44 P8 O42 127.7(16) 3_775 . . 3_775 ?
W12 O44 P8 O42 125(2) . . . 3_775 ?
W9 O44 P8 O42 1.8(16) 3_775 . . 3_775 ?
W10 O44 P8 O42 -114.6(19) 3_775 . . 3_775 ?
O45 O44 P8 O42 -52.3(16) 3_775 . . . ?
O42 O44 P8 O42 180.000(1) 3_775 . . . ?
W12 O44 P8 O42 -55(2) . . . . ?
W9 O44 P8 O42 -178.2(16) 3_775 . . . ?
W10 O44 P8 O42 65.4(19) 3_775 . . . ?
O45 O44 P8 O43 64.8(16) 3_775 . . . ?
O42 O44 P8 O43 -62.9(16) 3_775 . . . ?
W12 O44 P8 O43 62(2) . . . . ?
W9 O44 P8 O43 -61.2(19) 3_775 . . . ?
W10 O44 P8 O43 -177.5(15) 3_775 . . . ?
O45 O44 P8 O43 -115.2(16) 3_775 . . 3_775 ?
O42 O44 P8 O43 117.1(16) 3_775 . . 3_775 ?
W12 O44 P8 O43 -118(2) . . . 3_775 ?
W9 O44 P8 O43 118.8(19) 3_775 . . 3_775 ?
W10 O44 P8 O43 2.5(15) 3_775 . . 3_775 ?
O45 O44 P8 O44 -94(100) 3_775 . . 3_775 ?
O42 O44 P8 O44 139(100) 3_775 . . 3_775 ?
W12 O44 P8 O44 -97(100) . . . 3_775 ?
W9 O44 P8 O44 140(100) 3_775 . . 3_775 ?
W10 O44 P8 O44 24(100) 3_775 . . 3_775 ?
O1 P1 C1 C2 64(2) . . . . ?
O3 P1 C1 C2 -61(2) . . . . ?
O2 P1 C1 C2 -169.1(17) . . . . ?
P1 C1 C2 P2 -81(2) . . . . ?
O4 P2 C2 C1 56(2) . . . . ?
O6 P2 C2 C1 -68(2) . . . . ?
O5 P2 C2 C1 174.2(18) . . . . ?
P1 O2 C3 C4 -95(2) . . . . ?
P1 O3 C5 C6 124(2) . . . . ?
P2 O5 C7 C8 -147(2) . . . . ?
P2 O6 C9 C10 169.9(19) . . . . ?
O7 P3 C11 C12 -59(2) . . . . ?
O8 P3 C11 C12 178.1(19) . . . . ?
O9 P3 C11 C12 59(2) . . . . ?
P3 C11 C12 P4 90(2) . . . . ?
O10 P4 C12 C11 -51(2) . . . . ?
O12 P4 C12 C11 -173.1(17) . . . . ?
O11 P4 C12 C11 72(2) . . . . ?
P3 O8 C13 C14 168(2) . . . . ?
P3 O9 C15 C16 -178(2) . . . . ?
P4 O11 C17 C18 -159.2(17) . . . . ?
P4 O12 C19 C20 153(2) . . . . ?
O13 P5 C21 C22 -73(2) . . . . ?
O14 P5 C21 C22 164(2) . . . . ?
O15 P5 C21 C22 49(2) . . . . ?
P5 C21 C22 P6 86(2) . . . . ?
O16 P6 C22 C21 -58(2) . . . . ?
O18 P6 C22 C21 63(2) . . . . ?
O17 P6 C22 C21 -180(2) . . . . ?
P5 O14 C23 C24 -168(2) . . . . ?
P5 O15 C25 C26 -177(2) . . . . ?
P6 O17 C27 C28 117(3) . . . . ?
P6 O18 C29 C30 146(3) . . . . ?
